data_4308427
loop_
_publ_author_name
'Gao, Jian'
'Reibenspies, Joseph H.'
'Zingaro, Ralph A.'
'Woolley, F. Ross'
'Martell, Arthur E.'
'Clearfield, Abraham'

_publ_section_title
;
 Novel Chiral "Calixsalen" Macrocycle and Chiral Robson-type
 Macrocyclic Complexes
;
_journal_coden_ASTM INOCAJ
_journal_issue 2
_journal_name_full 'Inorganic Chemistry'
_journal_page_first 232
_journal_page_last 241
_journal_paper_doi 10.1021/ic049181m
_journal_volume 44
_journal_year 2005
_chemical_formula_sum 'C73.25 H67.88 N8.13 O3.5'
_chemical_formula_weight 1117.98
_space_group_IT_number 4
_symmetry_cell_setting monoclinic
_symmetry_space_group_name_Hall 'P 2yb'
_symmetry_space_group_name_H-M 'P 1 21 1'
_atom_sites_solution_hydrogens geom
_atom_sites_solution_primary direct
_atom_sites_solution_secondary difmap
_audit_creation_method SHELXL-97
_cell_angle_alpha 90.00
_cell_angle_beta 100.8200(10)
_cell_angle_gamma 90.00
_cell_formula_units_Z 4
_cell_length_a 13.7823(9)
_cell_length_b 29.0273(19)
_cell_length_c 16.1070(11)
_cell_measurement_reflns_used 9842
_cell_measurement_temperature 110(2)
_cell_measurement_theta_max 21.93
_cell_measurement_theta_min 2.27
_cell_volume 6329.3(7)
_computing_cell_refinement 'Bruker SMART'
_computing_data_collection 'Bruker SMART'
_computing_data_reduction 'Bruker SAINT'
_computing_molecular_graphics 'Bruker SHELXTL'
_computing_publication_material 'Bruker SHELXTL'
_computing_structure_refinement 'SHELXL-97 (Sheldrick, 1997)'
_computing_structure_solution 'SHELXS-97 (Sheldrick, 1990)'
_diffrn_ambient_temperature 110(2)
_diffrn_measured_fraction_theta_full 0.997
_diffrn_measured_fraction_theta_max 0.997
_diffrn_measurement_device_type 'CCD area detector'
_diffrn_measurement_method 'phi and omega scans'
_diffrn_radiation_monochromator graphite
_diffrn_radiation_source 'fine-focus sealed tube'
_diffrn_radiation_type MoK\a
_diffrn_radiation_wavelength 0.71073
_diffrn_reflns_av_R_equivalents 0.0378
_diffrn_reflns_av_sigmaI/netI 0.0560
_diffrn_reflns_limit_h_max 16
_diffrn_reflns_limit_h_min -16
_diffrn_reflns_limit_k_max 33
_diffrn_reflns_limit_k_min -34
_diffrn_reflns_limit_l_max 19
_diffrn_reflns_limit_l_min -19
_diffrn_reflns_number 52805
_diffrn_reflns_theta_full 25.00
_diffrn_reflns_theta_max 25.00
_diffrn_reflns_theta_min 1.90
_exptl_absorpt_coefficient_mu 0.073
_exptl_absorpt_correction_T_max 0.9927
_exptl_absorpt_correction_T_min 0.9784
_exptl_absorpt_correction_type multi-scan
_exptl_absorpt_process_details sadabs
_exptl_crystal_colour yellow
_exptl_crystal_density_diffrn 1.173
_exptl_crystal_density_meas 0
_exptl_crystal_density_method 'not measured'
_exptl_crystal_description needle
_exptl_crystal_F_000 2369
_exptl_crystal_size_max 0.30
_exptl_crystal_size_mid 0.10
_exptl_crystal_size_min 0.10
_refine_diff_density_max 1.112
_refine_diff_density_min -0.312
_refine_diff_density_rms 0.061
_refine_ls_abs_structure_details 'Flack H D (1983), Acta Cryst. A39, 876-881'
_refine_ls_abs_structure_Flack -0.8(12)
_refine_ls_extinction_method none
_refine_ls_goodness_of_fit_ref 1.003
_refine_ls_hydrogen_treatment mixed
_refine_ls_matrix_type full
_refine_ls_number_parameters 1525
_refine_ls_number_reflns 22046
_refine_ls_number_restraints 46
_refine_ls_restrained_S_all 1.026
_refine_ls_R_factor_all 0.1052
_refine_ls_R_factor_gt 0.0656
_refine_ls_shift/su_max 0.000
_refine_ls_shift/su_mean 0.000
_refine_ls_structure_factor_coef Fsqd
_refine_ls_weighting_details 'calc w=1/[\s^2^(Fo^2^)+(0.1168P)^2^+1.7324P] where P=(Fo^2^+2Fc^2^)/3'
_refine_ls_weighting_scheme calc
_refine_ls_wR_factor_gt 0.1605
_refine_ls_wR_factor_ref 0.1974
_reflns_number_gt 15070
_reflns_number_total 22046
_reflns_threshold_expression >2sigma(I)
_cod_data_source_file ic049181msi20040623_010807.cif
_cod_data_source_block am179
_cod_depositor_comments
;
The following automatic conversions were performed:
'_symmetry_cell_setting' value 'Monoclinic' changed to 'monoclinic'
according to '/home/saulius/struct/CIF-dictionaries/cif_core.dic'
dictionary named 'cif_core.dic' version 2.4.1 from 2010-06-29.

Automatic conversion script
Id: cif_fix_enum 1527 2010-12-29 10:47:43Z saulius 
;
_cod_original_formula_sum 'C73.25 H67.88 N8.13 O3.50'
_cod_database_code 4308427

loop_
_symmetry_equiv_pos_as_xyz
'x, y, z'
'-x, y+1/2, -z'

loop_
_atom_site_label
_atom_site_type_symbol
_atom_site_fract_x
_atom_site_fract_y
_atom_site_fract_z
_atom_site_U_iso_or_equiv
_atom_site_adp_type
_atom_site_occupancy
_atom_site_symmetry_multiplicity
_atom_site_calc_flag
_atom_site_refinement_flags
_atom_site_disorder_assembly
_atom_site_disorder_group
N1AA N -0.7393(6) -0.0328(2) -0.5225(4) 0.1052(15) Uani 1 1 d D . .
C1AA C -0.6633(7) -0.0221(3) -0.4937(4) 0.1052(15) Uani 1 1 d D . .
C2AA C -0.5638(6) -0.0061(3) -0.4629(4) 0.1052(15) Uani 1 1 d D . .
H2A1 H -0.5640 0.0162 -0.4172 0.158 Uiso 1 1 calc R . .
H2A2 H -0.5382 0.0086 -0.5090 0.158 Uiso 1 1 calc R . .
H2A3 H -0.5217 -0.0323 -0.4414 0.158 Uiso 1 1 calc R . .
N1AB N -0.7524(3) -0.31847(17) -0.7295(3) 0.0709(8) Uani 1 1 d D . .
C1AB C -0.7092(4) -0.2915(2) -0.6875(4) 0.0709(8) Uani 1 1 d D . .
C2AB C -0.6531(4) -0.2568(2) -0.6338(4) 0.0709(8) Uani 1 1 d D . .
H2A4 H -0.6973 -0.2398 -0.6036 0.106 Uiso 1 1 calc R . .
H2A5 H -0.6231 -0.2353 -0.6687 0.106 Uiso 1 1 calc R . .
H2A6 H -0.6011 -0.2718 -0.5929 0.106 Uiso 1 1 calc R . .
N1AC N -0.2301(4) -0.4874(2) -0.7022(3) 0.0486(10) Uani 0.75 1 d PD A -1
C1AC C -0.2076(5) -0.5135(2) -0.6868(4) 0.0486(10) Uani 0.75 1 d PD A -1
C2AC C -0.1642(4) -0.5587(2) -0.6527(4) 0.0486(10) Uani 0.75 1 d PD A -1
H2A7 H -0.2140 -0.5830 -0.6664 0.073 Uiso 0.75 1 calc PR A -1
H2A8 H -0.1435 -0.5565 -0.5912 0.073 Uiso 0.75 1 calc PR A -1
H2A9 H -0.1069 -0.5660 -0.6783 0.073 Uiso 0.75 1 calc PR A -1
O1WA O -0.7766(3) -0.71937(14) -0.7555(2) 0.0457(9) Uani 0.75 1 d P B -1
H1WA H -0.8056 -0.7462 -0.7837 0.055 Uiso 1 1 calc R . .
H1WB H -0.8103 -0.7323 -0.7108 0.055 Uiso 1 1 d R . .
O1WB O -0.2357(9) -0.5943(4) -0.6904(7) 0.0457(9) Uani 0.25 1 d P C -2
N1AD N -0.2375(8) -0.7020(5) -0.6195(7) 0.113(3) Uani 0.50 1 d PD . .
C1AD C -0.2397(10) -0.6831(6) -0.5621(8) 0.113(3) Uani 0.50 1 d PD . .
C2AD C -0.2444(10) -0.6571(6) -0.4884(8) 0.113(3) Uani 0.50 1 d PD . .
H2AX H -0.2050 -0.6724 -0.4390 0.169 Uiso 0.50 1 calc PR . .
H2AY H -0.3132 -0.6549 -0.4810 0.169 Uiso 0.50 1 calc PR . .
H2AZ H -0.2181 -0.6261 -0.4941 0.169 Uiso 0.50 1 calc PR . .
N1AE N -0.9894(11) -0.3177(5) -0.5167(8) 0.133(4) Uani 0.598(12) 1 d PD D -1
C1AE C -0.9208(15) -0.2996(7) -0.5219(11) 0.133(4) Uani 0.598(12) 1 d PD D -1
C2AE C -0.8745(13) -0.2626(6) -0.5620(10) 0.133(4) Uani 0.598(12) 1 d PD D -1
H2AA H -0.9177 -0.2538 -0.6152 0.200 Uiso 0.598(12) 1 calc PR D -1
H2AB H -0.8109 -0.2732 -0.5735 0.200 Uiso 0.598(12) 1 calc PR D -1
H2AC H -0.8640 -0.2358 -0.5242 0.200 Uiso 0.598(12) 1 calc PR D -1
N1EA N -0.7512(17) -0.2765(10) -0.4634(14) 0.168(8) Uani 0.402(12) 1 d PD D -2
C1EA C -0.822(2) -0.2893(12) -0.4935(17) 0.168(8) Uani 0.402(12) 1 d PD D -2
C2EA C -0.920(2) -0.2870(16) -0.5423(19) 0.168(8) Uani 0.402(12) 1 d PD D -2
H2E1 H -0.9367 -0.2548 -0.5569 0.252 Uiso 0.402(12) 1 calc PR D -2
H2E2 H -0.9667 -0.2995 -0.5093 0.252 Uiso 0.402(12) 1 calc PR D -2
H2E3 H -0.9234 -0.3051 -0.5942 0.252 Uiso 0.402(12) 1 calc PR D -2
O1A O -0.5420(2) -0.25504(10) -0.80095(19) 0.0440(7) Uani 1 1 d . . .
H1A H -0.5477 -0.2838 -0.7974 0.066 Uiso 1 1 calc R . .
O2A O -0.5035(2) -0.11731(11) -0.54845(18) 0.0482(7) Uani 1 1 d . . .
H2A H -0.5084 -0.1103 -0.5997 0.072 Uiso 1 1 calc R . .
O3A O -0.5068(2) -0.32254(10) -0.48245(17) 0.0417(7) Uani 1 1 d . . .
H3A H -0.5078 -0.3084 -0.4371 0.063 Uiso 1 1 calc R . .
N1A N -0.4726(3) -0.11908(12) -0.8275(2) 0.0462(9) Uani 1 1 d . . .
N2A N -0.4605(3) -0.06798(12) -0.6714(2) 0.0421(8) Uani 1 1 d . . .
N3A N -0.4140(3) -0.18252(12) -0.3252(2) 0.0441(8) Uani 1 1 d . . .
N4A N -0.4333(3) -0.28377(12) -0.3388(2) 0.0417(8) Uani 1 1 d . . .
N5A N -0.4661(2) -0.39980(12) -0.6840(2) 0.0409(8) Uani 1 1 d . . .
N6A N -0.5051(3) -0.34211(11) -0.8285(2) 0.0390(8) Uani 1 1 d . . .
C1A C -0.4570(3) -0.24502(14) -0.8278(2) 0.0378(9) Uani 1 1 d . . .
C2A C -0.3963(3) -0.28039(13) -0.8491(2) 0.0371(9) Uani 1 1 d . . .
C3A C -0.3091(3) -0.26899(15) -0.8770(3) 0.0459(10) Uani 1 1 d . . .
H3A1 H -0.2682 -0.2930 -0.8910 0.055 Uiso 1 1 calc R . .
C4A C -0.2808(3) -0.22336(15) -0.8848(3) 0.0468(10) Uani 1 1 d . . .
C5A C -0.3424(3) -0.18931(15) -0.8635(3) 0.0448(10) Uani 1 1 d . . .
H5A H -0.3240 -0.1580 -0.8684 0.054 Uiso 1 1 calc R . .
C6A C -0.4305(3) -0.19875(14) -0.8350(3) 0.0389(9) Uani 1 1 d . . .
C7A C -0.1882(4) -0.21204(18) -0.9180(4) 0.0654(14) Uani 1 1 d . . .
H7A1 H -0.1697 -0.1799 -0.9047 0.098 Uiso 1 1 calc R . .
H7A2 H -0.2004 -0.2165 -0.9794 0.098 Uiso 1 1 calc R . .
H7A3 H -0.1345 -0.2324 -0.8914 0.098 Uiso 1 1 calc R . .
C8A C -0.4947(3) -0.16118(14) -0.8183(3) 0.0401(9) Uani 1 1 d . . .
H8A H -0.5546 -0.1683 -0.8001 0.048 Uiso 1 1 calc R . .
C9A C -0.5427(3) -0.08304(14) -0.8159(3) 0.0430(10) Uani 1 1 d . . .
H9A H -0.5966 -0.0965 -0.7898 0.052 Uiso 1 1 calc R . .
C10A C -0.5864(3) -0.06307(13) -0.9019(3) 0.0399(9) Uani 1 1 d . . .
C11A C -0.6873(4) -0.06213(17) -0.9291(3) 0.0536(12) Uani 1 1 d . . .
H11A H -0.7295 -0.0734 -0.8933 0.064 Uiso 1 1 calc R . .
C12A C -0.7278(4) -0.0448(2) -1.0087(3) 0.0691(15) Uani 1 1 d . . .
H12A H -0.7974 -0.0448 -1.0276 0.083 Uiso 1 1 calc R . .
C13A C -0.6668(5) -0.02754(18) -1.0598(3) 0.0635(14) Uani 1 1 d . . .
H13A H -0.6943 -0.0152 -1.1138 0.076 Uiso 1 1 calc R . .
C14A C -0.5679(4) -0.02819(16) -1.0331(3) 0.0561(12) Uani 1 1 d . . .
H14A H -0.5260 -0.0165 -1.0687 0.067 Uiso 1 1 calc R . .
C15A C -0.5267(4) -0.04578(15) -0.9540(3) 0.0480(11) Uani 1 1 d . . .
H15A H -0.4570 -0.0458 -0.9358 0.058 Uiso 1 1 calc R . .
C16A C -0.4854(3) -0.04685(14) -0.7556(3) 0.0414(10) Uani 1 1 d . . .
H16A H -0.4223 -0.0400 -0.7753 0.050 Uiso 1 1 calc R . .
C17A C -0.5389(3) -0.00174(15) -0.7503(3) 0.0446(10) Uani 1 1 d . . .
C18A C -0.5200(3) 0.03542(15) -0.7991(3) 0.0478(11) Uani 1 1 d . . .
H18A H -0.4764 0.0316 -0.8378 0.057 Uiso 1 1 calc R . .
C19A C -0.5636(4) 0.07789(15) -0.7923(3) 0.0539(12) Uani 1 1 d . . .
H19A H -0.5500 0.1030 -0.8263 0.065 Uiso 1 1 calc R . .
C20A C -0.6270(4) 0.08370(17) -0.7358(3) 0.0552(12) Uani 1 1 d . . .
H20A H -0.6570 0.1127 -0.7305 0.066 Uiso 1 1 calc R . .
C21A C -0.6463(4) 0.04651(17) -0.6871(3) 0.0528(12) Uani 1 1 d . . .
H21A H -0.6897 0.0504 -0.6482 0.063 Uiso 1 1 calc R . .
C22A C -0.6034(3) 0.00392(16) -0.6940(3) 0.0474(10) Uani 1 1 d . . .
H22A H -0.6178 -0.0213 -0.6607 0.057 Uiso 1 1 calc R . .
C23A C -0.3744(3) -0.06271(13) -0.6283(3) 0.0391(9) Uani 1 1 d . . .
H23A H -0.3272 -0.0460 -0.6524 0.047 Uiso 1 1 calc R . .
C24A C -0.3449(3) -0.08130(13) -0.5429(2) 0.0376(9) Uani 1 1 d . . .
C25A C -0.4111(3) -0.10917(13) -0.5076(2) 0.0367(9) Uani 1 1 d . . .
C26A C -0.3780(3) -0.12865(13) -0.4276(3) 0.0380(9) Uani 1 1 d . . .
C27A C -0.2825(3) -0.12017(14) -0.3856(3) 0.0390(9) Uani 1 1 d . . .
H27A H -0.2612 -0.1337 -0.3316 0.047 Uiso 1 1 calc R . .
C28A C -0.2165(3) -0.09289(14) -0.4187(3) 0.0416(10) Uani 1 1 d . . .
C29A C -0.2503(3) -0.07417(14) -0.4985(3) 0.0408(10) Uani 1 1 d . . .
H29A H -0.2065 -0.0557 -0.5233 0.049 Uiso 1 1 calc R . .
C30A C -0.1146(3) -0.08461(17) -0.3725(3) 0.0509(11) Uani 1 1 d . . .
H30A H -0.0952 -0.1094 -0.3314 0.076 Uiso 1 1 calc R . .
H30B H -0.1119 -0.0550 -0.3428 0.076 Uiso 1 1 calc R . .
H30C H -0.0693 -0.0839 -0.4126 0.076 Uiso 1 1 calc R . .
C31A C -0.4452(3) -0.15912(15) -0.3914(3) 0.0426(10) Uani 1 1 d . . .
H31A H -0.5127 -0.1612 -0.4180 0.051 Uiso 1 1 calc R . .
C32A C -0.4871(3) -0.20976(14) -0.2898(3) 0.0443(10) Uani 1 1 d . . .
H32A H -0.5483 -0.2140 -0.3335 0.053 Uiso 1 1 calc R . .
C33A C -0.5115(5) -0.18459(16) -0.2140(3) 0.0648(15) Uani 1 1 d . . .
C34A C -0.6103(6) -0.17446(19) -0.2137(6) 0.113(3) Uani 1 1 d . . .
H34A H -0.6607 -0.1816 -0.2607 0.135 Uiso 1 1 calc R . .
C35A C -0.6327(11) -0.1529(3) -0.1398(10) 0.181(7) Uani 1 1 d . . .
H35A H -0.6991 -0.1454 -0.1369 0.217 Uiso 1 1 calc R . .
C36A C -0.5566(17) -0.1430(4) -0.0720(10) 0.205(10) Uani 1 1 d . . .
H36A H -0.5717 -0.1298 -0.0220 0.246 Uiso 1 1 calc R . .
C37A C -0.4663(12) -0.1517(2) -0.0764(5) 0.149(5) Uani 1 1 d . . .
H37A H -0.4163 -0.1434 -0.0298 0.179 Uiso 1 1 calc R . .
C38A C -0.4378(6) -0.17268(18) -0.1458(3) 0.087(2) Uani 1 1 d . . .
H38A H -0.3702 -0.1787 -0.1466 0.104 Uiso 1 1 calc R . .
C39A C -0.4407(3) -0.25723(14) -0.2627(3) 0.0428(10) Uani 1 1 d . . .
H39A H -0.3723 -0.2520 -0.2300 0.051 Uiso 1 1 calc R . .
C40A C -0.4979(3) -0.28370(14) -0.2075(2) 0.0419(10) Uani 1 1 d . . .
C41A C -0.4595(4) -0.28700(16) -0.1216(3) 0.0525(11) Uani 1 1 d . . .
H41A H -0.3963 -0.2744 -0.0995 0.063 Uiso 1 1 calc R . .
C42A C -0.5125(4) -0.30843(18) -0.0684(3) 0.0606(13) Uani 1 1 d . . .
H42A H -0.4855 -0.3107 -0.0098 0.073 Uiso 1 1 calc R . .
C43A C -0.6024(4) -0.32620(16) -0.0985(3) 0.0576(13) Uani 1 1 d . . .
H43A H -0.6395 -0.3399 -0.0609 0.069 Uiso 1 1 calc R . .
C44A C -0.6407(4) -0.32454(17) -0.1837(3) 0.0596(13) Uani 1 1 d . . .
H44A H -0.7031 -0.3381 -0.2051 0.072 Uiso 1 1 calc R . .
C45A C -0.5882(4) -0.30309(17) -0.2384(3) 0.0520(11) Uani 1 1 d . . .
H45A H -0.6148 -0.3018 -0.2972 0.062 Uiso 1 1 calc R . .
C46A C -0.3502(3) -0.30185(15) -0.3441(3) 0.0448(10) Uani 1 1 d . . .
H46A H -0.2947 -0.2956 -0.3009 0.054 Uiso 1 1 calc R . .
C47A C -0.3374(3) -0.33165(14) -0.4138(3) 0.0412(10) Uani 1 1 d . . .
C48A C -0.4163(3) -0.34112(14) -0.4799(2) 0.0367(9) Uani 1 1 d . . .
C49A C -0.4015(3) -0.36992(14) -0.5465(2) 0.0377(9) Uani 1 1 d . . .
C50A C -0.3096(3) -0.39062(16) -0.5420(3) 0.0472(11) Uani 1 1 d . . .
H50A H -0.3003 -0.4110 -0.5860 0.057 Uiso 1 1 calc R . .
C51A C -0.2316(3) -0.38286(18) -0.4765(3) 0.0569(12) Uani 1 1 d . . .
C52A C -0.2467(3) -0.35211(17) -0.4132(3) 0.0511(11) Uani 1 1 d . . .
H52A H -0.1932 -0.3451 -0.3686 0.061 Uiso 1 1 calc R . .
C53A C -0.1339(4) -0.4074(3) -0.4729(4) 0.091(2) Uani 1 1 d . . .
H53A H -0.1233 -0.4132 -0.5305 0.136 Uiso 1 1 calc R . .
H53B H -0.1350 -0.4368 -0.4431 0.136 Uiso 1 1 calc R . .
H53C H -0.0802 -0.3882 -0.4427 0.136 Uiso 1 1 calc R . .
C54A C -0.4815(3) -0.37878(13) -0.6182(3) 0.0384(9) Uani 1 1 d . . .
H54A H -0.5464 -0.3686 -0.6156 0.046 Uiso 1 1 calc R . .
C55A C -0.5512(3) -0.40902(13) -0.7511(2) 0.0377(9) Uani 1 1 d . . .
H55A H -0.6105 -0.3924 -0.7389 0.045 Uiso 1 1 calc R . .
C56A C -0.5696(3) -0.46053(14) -0.7524(2) 0.0386(9) Uani 1 1 d . . .
C57A C -0.6588(3) -0.47822(15) -0.7395(3) 0.0461(10) Uani 1 1 d . . .
H57A H -0.7102 -0.4577 -0.7321 0.055 Uiso 1 1 calc R . .
C58A C -0.6742(4) -0.52540(16) -0.7371(3) 0.0535(12) Uani 1 1 d . . .
H58A H -0.7353 -0.5371 -0.7270 0.064 Uiso 1 1 calc R . .
C59A C -0.6001(4) -0.55521(16) -0.7495(3) 0.0536(12) Uani 1 1 d . . .
H59A H -0.6104 -0.5876 -0.7491 0.064 Uiso 1 1 calc R . .
C60A C -0.5125(4) -0.53815(15) -0.7624(3) 0.0493(11) Uani 1 1 d . . .
H60A H -0.4617 -0.5588 -0.7705 0.059 Uiso 1 1 calc R . .
C61A C -0.4958(3) -0.49154(15) -0.7639(2) 0.0422(10) Uani 1 1 d . . .
H61A H -0.4338 -0.4804 -0.7727 0.051 Uiso 1 1 calc R . .
C62A C -0.5273(3) -0.39209(13) -0.8352(2) 0.0359(9) Uani 1 1 d . . .
H62A H -0.4671 -0.4086 -0.8455 0.043 Uiso 1 1 calc R . .
C63A C -0.6101(3) -0.40075(13) -0.9095(2) 0.0360(9) Uani 1 1 d . . .
C64A C -0.7050(3) -0.38303(15) -0.9124(3) 0.0448(10) Uani 1 1 d . . .
H64A H -0.7191 -0.3656 -0.8661 0.054 Uiso 1 1 calc R . .
C65A C -0.7779(3) -0.39061(17) -0.9818(3) 0.0537(12) Uani 1 1 d . . .
H65A H -0.8417 -0.3779 -0.9833 0.064 Uiso 1 1 calc R . .
C66A C -0.7605(3) -0.41601(17) -1.0486(3) 0.0513(11) Uani 1 1 d . . .
H66A H -0.8118 -0.4210 -1.0961 0.062 Uiso 1 1 calc R . .
C67A C -0.6678(3) -0.43443(16) -1.0468(3) 0.0477(11) Uani 1 1 d . . .
H67A H -0.6553 -0.4526 -1.0928 0.057 Uiso 1 1 calc R . .
C68A C -0.5937(3) -0.42651(14) -0.9786(3) 0.0427(10) Uani 1 1 d . . .
H68A H -0.5299 -0.4389 -0.9784 0.051 Uiso 1 1 calc R . .
C69A C -0.4232(3) -0.32894(14) -0.8452(3) 0.0403(9) Uani 1 1 d . . .
H69A H -0.3773 -0.3516 -0.8557 0.048 Uiso 1 1 calc R . .
O1B O -1.0518(2) -0.59183(10) -0.82392(19) 0.0443(7) Uani 1 1 d . . .
H1B H -1.0528 -0.6204 -0.8163 0.066 Uiso 1 1 calc R . .
O2B O -1.0007(2) -0.47438(10) -0.57489(17) 0.0424(7) Uani 1 1 d . . .
H2B H -1.0144 -0.4601 -0.6210 0.064 Uiso 1 1 calc R . .
O3B O -1.0018(2) -0.65429(11) -0.48248(19) 0.0521(8) Uani 1 1 d . . .
H3B H -1.0055 -0.6367 -0.4418 0.078 Uiso 1 1 calc R . .
N1B N -1.0039(2) -0.45578(11) -0.8622(2) 0.0389(8) Uani 1 1 d . . .
N2B N -0.9738(3) -0.41794(11) -0.6925(2) 0.0406(8) Uani 1 1 d . . .
N3B N -0.9250(2) -0.51652(11) -0.3311(2) 0.0389(8) Uani 1 1 d . . .
N4B N -0.9436(3) -0.61600(12) -0.3360(2) 0.0469(9) Uani 1 1 d . . .
N5B N -0.9443(3) -0.72978(12) -0.6778(2) 0.0453(9) Uani 1 1 d . . .
N6B N -0.9986(3) -0.67795(11) -0.8337(2) 0.0446(9) Uani 1 1 d . . .
C1B C -0.9713(3) -0.58057(14) -0.8568(3) 0.0392(9) Uani 1 1 d . . .
C2B C -0.9519(3) -0.53446(13) -0.8703(2) 0.0361(9) Uani 1 1 d . . .
C3B C -0.8687(3) -0.52296(14) -0.9049(3) 0.0399(9) Uani 1 1 d . . .
H3B1 H -0.8549 -0.4914 -0.9129 0.048 Uiso 1 1 calc R . .
C4B C -0.8062(3) -0.55609(14) -0.9275(3) 0.0437(10) Uani 1 1 d . . .
C5B C -0.8278(3) -0.60131(14) -0.9132(3) 0.0438(10) Uani 1 1 d . . .
H5B H -0.7858 -0.6246 -0.9282 0.053 Uiso 1 1 calc R . .
C6B C -0.9080(3) -0.61477(14) -0.8777(3) 0.0415(10) Uani 1 1 d . . .
C7B C -0.7186(4) -0.54294(17) -0.9653(4) 0.0617(13) Uani 1 1 d . . .
H7B1 H -0.7405 -0.5355 -1.0253 0.092 Uiso 1 1 calc R . .
H7B2 H -0.6719 -0.5687 -0.9597 0.092 Uiso 1 1 calc R . .
H7B3 H -0.6862 -0.5160 -0.9356 0.092 Uiso 1 1 calc R . .
C8B C -1.0161(3) -0.49832(14) -0.8469(2) 0.0394(9) Uani 1 1 d . . .
H8B H -1.0686 -0.5069 -0.8194 0.047 Uiso 1 1 calc R . .
C9B C -1.0729(3) -0.42331(14) -0.8347(2) 0.0394(9) Uani 1 1 d . . .
H9B H -1.1205 -0.4407 -0.8067 0.047 Uiso 1 1 calc R . .
C10B C -1.1294(3) -0.39774(14) -0.9104(2) 0.0414(10) Uani 1 1 d . . .
C11B C -1.2291(3) -0.40593(17) -0.9361(3) 0.0503(11) Uani 1 1 d . . .
H11B H -1.2615 -0.4258 -0.9031 0.060 Uiso 1 1 calc R . .
C12B C -1.2836(4) -0.3861(2) -1.0082(3) 0.0661(14) Uani 1 1 d . . .
H12B H -1.3523 -0.3922 -1.0246 0.079 Uiso 1 1 calc R . .
C13B C -1.2363(4) -0.35735(19) -1.0559(3) 0.0635(14) Uani 1 1 d . . .
H13B H -1.2725 -0.3433 -1.1055 0.076 Uiso 1 1 calc R . .
C14B C -1.1371(4) -0.34901(17) -1.0320(3) 0.0603(13) Uani 1 1 d . . .
H14B H -1.1050 -0.3293 -1.0656 0.072 Uiso 1 1 calc R . .
C15B C -1.0824(4) -0.36894(16) -0.9592(3) 0.0488(11) Uani 1 1 d . . .
H15B H -1.0137 -0.3629 -0.9432 0.059 Uiso 1 1 calc R . .
C16B C -1.0107(3) -0.39088(14) -0.7693(3) 0.0399(9) Uani 1 1 d . . .
H16B H -0.9537 -0.3785 -0.7927 0.048 Uiso 1 1 calc R . .
C17B C -1.0712(3) -0.35115(15) -0.7442(2) 0.0446(10) Uani 1 1 d . . .
C18B C -1.0371(4) -0.30650(15) -0.7467(3) 0.0566(12) Uani 1 1 d . . .
H18B H -0.9779 -0.3005 -0.7669 0.068 Uiso 1 1 calc R . .
C19B C -1.0899(6) -0.27013(19) -0.7192(3) 0.0806(19) Uani 1 1 d . . .
H19B H -1.0672 -0.2394 -0.7217 0.097 Uiso 1 1 calc R . .
C20B C -1.1743(6) -0.2789(2) -0.6889(3) 0.0798(18) Uani 1 1 d . . .
H20B H -1.2092 -0.2542 -0.6694 0.096 Uiso 1 1 calc R . .
C21B C -1.2089(4) -0.32294(19) -0.6863(3) 0.0664(15) Uani 1 1 d . . .
H21B H -1.2684 -0.3287 -0.6664 0.080 Uiso 1 1 calc R . .
C22B C -1.1566(4) -0.35915(16) -0.7131(3) 0.0510(11) Uani 1 1 d . . .
H22B H -1.1797 -0.3898 -0.7099 0.061 Uiso 1 1 calc R . .
C23B C -0.8866(3) -0.41069(14) -0.6519(3) 0.0409(10) Uani 1 1 d . . .
H23B H -0.8435 -0.3916 -0.6764 0.049 Uiso 1 1 calc R . .
C24B C -0.8510(3) -0.43095(14) -0.5689(3) 0.0400(9) Uani 1 1 d . . .
C25B C -0.9122(3) -0.46009(14) -0.5319(2) 0.0359(9) Uani 1 1 d . . .
C26B C -0.8812(3) -0.47477(14) -0.4475(2) 0.0367(9) Uani 1 1 d . . .
C27B C -0.7889(3) -0.46055(14) -0.4038(3) 0.0389(9) Uani 1 1 d . . .
H27B H -0.7683 -0.4700 -0.3467 0.047 Uiso 1 1 calc R . .
C28B C -0.7253(3) -0.43286(14) -0.4409(3) 0.0411(9) Uani 1 1 d . . .
C29B C -0.7593(3) -0.41791(15) -0.5229(3) 0.0430(10) Uani 1 1 d . . .
H29B H -0.7186 -0.3981 -0.5486 0.052 Uiso 1 1 calc R . .
C30B C -0.6274(3) -0.41801(18) -0.3922(3) 0.0564(12) Uani 1 1 d . . .
H30A H -0.5829 -0.4446 -0.3826 0.085 Uiso 1 1 calc R . .
H30B H -0.6358 -0.4052 -0.3378 0.085 Uiso 1 1 calc R . .
H30C H -0.5992 -0.3945 -0.4244 0.085 Uiso 1 1 calc R . .
C31B C -0.9485(3) -0.50255(14) -0.4070(3) 0.0389(9) Uani 1 1 d . . .
H31B H -1.0117 -0.5103 -0.4387 0.047 Uiso 1 1 calc R . .
C32B C -1.0021(3) -0.54100(14) -0.2975(3) 0.0382(9) Uani 1 1 d . . .
H32B H -1.0606 -0.5457 -0.3438 0.046 Uiso 1 1 calc R . .
C33B C -1.0335(3) -0.51352(13) -0.2266(2) 0.0380(9) Uani 1 1 d . . .
C34B C -1.1332(3) -0.50711(15) -0.2270(3) 0.0427(10) Uani 1 1 d . . .
H34B H -1.1807 -0.5175 -0.2738 0.051 Uiso 1 1 calc R . .
C35B C -1.1643(3) -0.48560(15) -0.1593(3) 0.0460(10) Uani 1 1 d . . .
H35B H -1.2328 -0.4819 -0.1592 0.055 Uiso 1 1 calc R . .
C36B C -1.0946(3) -0.46970(15) -0.0919(3) 0.0450(10) Uani 1 1 d . . .
H36B H -1.1152 -0.4554 -0.0451 0.054 Uiso 1 1 calc R . .
C37B C -0.9971(4) -0.47455(16) -0.0928(3) 0.0484(11) Uani 1 1 d . . .
H37B H -0.9499 -0.4626 -0.0473 0.058 Uiso 1 1 calc R . .
C38B C -0.9650(3) -0.49689(15) -0.1595(2) 0.0415(10) Uani 1 1 d . . .
H38B H -0.8964 -0.5006 -0.1588 0.050 Uiso 1 1 calc R . .
C39B C -0.9617(4) -0.58860(15) -0.2634(3) 0.0480(11) Uani 1 1 d . . .
H39B H -0.8980 -0.5842 -0.2227 0.058 Uiso 1 1 calc R . .
C40B C -1.0334(5) -0.61342(17) -0.2199(3) 0.0652(15) Uani 1 1 d . . .
C41B C -1.1158(7) -0.6336(3) -0.2640(5) 0.132(4) Uani 1 1 d . . .
H41B H -1.1281 -0.6330 -0.3240 0.158 Uiso 1 1 calc R . .
C42B C -1.1824(8) -0.6554(3) -0.2219(7) 0.165(5) Uani 1 1 d . . .
H42A H -1.2474 -0.6403 -0.2395 0.198 Uiso 1 1 calc R . .
H42B H -1.1898 -0.6876 -0.2424 0.198 Uiso 1 1 calc R . .
C43B C -1.1620(10) -0.6567(2) -0.1341(7) 0.133(4) Uani 1 1 d . . .
H43B H -1.2054 -0.6727 -0.1048 0.159 Uiso 1 1 calc R . .
C44B C -1.0818(7) -0.6355(3) -0.0899(6) 0.103(3) Uani 1 1 d . . .
H44B H -1.0703 -0.6346 -0.0299 0.124 Uiso 1 1 calc R . .
C45B C -1.0188(5) -0.6158(2) -0.1328(4) 0.085(2) Uani 1 1 d . . .
H45B H -0.9602 -0.6025 -0.1013 0.101 Uiso 1 1 calc R . .
C46B C -0.8571(3) -0.63284(14) -0.3341(3) 0.0437(10) Uani 1 1 d . . .
H46B H -0.8059 -0.6263 -0.2874 0.052 Uiso 1 1 calc R . .
C47B C -0.8361(3) -0.66178(13) -0.4024(3) 0.0383(9) Uani 1 1 d . . .
C48B C -0.9092(3) -0.67206(14) -0.4727(3) 0.0418(10) Uani 1 1 d . . .
C49B C -0.8862(3) -0.70096(14) -0.5373(3) 0.0413(10) Uani 1 1 d . . .
C50B C -0.7922(3) -0.71874(14) -0.5284(3) 0.0420(10) Uani 1 1 d . . .
H50B H -0.7770 -0.7384 -0.5714 0.050 Uiso 1 1 calc R . .
C51B C -0.7182(3) -0.70910(14) -0.4588(3) 0.0416(10) Uani 1 1 d . . .
C52B C -0.7426(3) -0.67977(14) -0.3972(3) 0.0411(10) Uani 1 1 d . . .
H52B H -0.6930 -0.6719 -0.3500 0.049 Uiso 1 1 calc R . .
C53B C -0.6171(4) -0.72965(16) -0.4484(3) 0.0521(11) Uani 1 1 d . . .
H53A H -0.6046 -0.7396 -0.5036 0.078 Uiso 1 1 calc R . .
H53B H -0.6125 -0.7563 -0.4104 0.078 Uiso 1 1 calc R . .
H53C H -0.5678 -0.7066 -0.4243 0.078 Uiso 1 1 calc R . .
C54B C -0.9629(3) -0.71182(14) -0.6110(3) 0.0411(10) Uani 1 1 d . . .
H54B H -1.0297 -0.7050 -0.6084 0.049 Uiso 1 1 calc R . .
C55B C -1.0291(3) -0.74323(14) -0.7444(3) 0.0448(10) Uani 1 1 d . . .
H55B H -1.0901 -0.7277 -0.7332 0.054 Uiso 1 1 calc R . .
C56B C -1.0413(3) -0.79489(15) -0.7378(3) 0.0459(10) Uani 1 1 d . . .
C57B C -0.9788(4) -0.82585(15) -0.7662(3) 0.0495(11) Uani 1 1 d . . .
H57B H -0.9260 -0.8146 -0.7908 0.059 Uiso 1 1 calc R . .
C58B C -0.9917(4) -0.87356(16) -0.7595(3) 0.0592(13) Uani 1 1 d . . .
H58B H -0.9493 -0.8944 -0.7809 0.071 Uiso 1 1 calc R . .
C59B C -1.0663(4) -0.88989(18) -0.7215(3) 0.0631(14) Uani 1 1 d . . .
H59B H -1.0757 -0.9221 -0.7167 0.076 Uiso 1 1 calc R . .
C60B C -1.1272(4) -0.85947(18) -0.6903(4) 0.0643(14) Uani 1 1 d . . .
H60B H -1.1774 -0.8707 -0.6624 0.077 Uiso 1 1 calc R . .
C61B C -1.1154(4) -0.81230(16) -0.6997(3) 0.0550(12) Uani 1 1 d . . .
H61B H -1.1591 -0.7916 -0.6795 0.066 Uiso 1 1 calc R . .
C62B C -1.0105(3) -0.72826(14) -0.8316(3) 0.0451(10) Uani 1 1 d . . .
H62B H -0.9477 -0.7429 -0.8408 0.054 Uiso 1 1 calc R . .
C63B C -1.0924(4) -0.74160(14) -0.9047(3) 0.0491(11) Uani 1 1 d . . .
C64B C -1.1903(4) -0.73389(19) -0.9042(3) 0.0617(13) Uani 1 1 d . . .
H64B H -1.2091 -0.7211 -0.8553 0.074 Uiso 1 1 calc R . .
C65B C -1.2619(4) -0.7443(2) -0.9734(4) 0.0714(15) Uani 1 1 d . . .
H65B H -1.3293 -0.7386 -0.9713 0.086 Uiso 1 1 calc R . .
C66B C -1.2380(5) -0.76259(19) -1.0447(4) 0.0767(17) Uani 1 1 d . . .
H66B H -1.2875 -0.7697 -1.0924 0.092 Uiso 1 1 calc R . .
C67B C -1.1395(5) -0.7705(2) -1.0455(4) 0.0767(16) Uani 1 1 d . . .
H67B H -1.1215 -0.7834 -1.0946 0.092 Uiso 1 1 calc R . .
C68B C -1.0665(4) -0.76029(17) -0.9773(3) 0.0640(14) Uani 1 1 d . . .
H68B H -0.9992 -0.7659 -0.9796 0.077 Uiso 1 1 calc R . .
C69B C -0.9265(3) -0.66320(14) -0.8657(3) 0.0437(10) Uani 1 1 d . . .
H69B H -0.8827 -0.6851 -0.8825 0.052 Uiso 1 1 calc R . .

loop_
_atom_site_aniso_label
_atom_site_aniso_U_11
_atom_site_aniso_U_22
_atom_site_aniso_U_33
_atom_site_aniso_U_23
_atom_site_aniso_U_13
_atom_site_aniso_U_12
N1AA 0.167(5) 0.094(3) 0.056(3) -0.007(2) 0.024(3) 0.012(3)
C1AA 0.167(5) 0.094(3) 0.056(3) -0.007(2) 0.024(3) 0.012(3)
C2AA 0.167(5) 0.094(3) 0.056(3) -0.007(2) 0.024(3) 0.012(3)
N1AB 0.076(2) 0.065(2) 0.076(2) 0.0034(15) 0.0253(17) 0.0012(15)
C1AB 0.076(2) 0.065(2) 0.076(2) 0.0034(15) 0.0253(17) 0.0012(15)
C2AB 0.076(2) 0.065(2) 0.076(2) 0.0034(15) 0.0253(17) 0.0012(15)
N1AC 0.0292(18) 0.076(3) 0.0447(19) -0.022(2) 0.0166(15) -0.0115(18)
C1AC 0.0292(18) 0.076(3) 0.0447(19) -0.022(2) 0.0166(15) -0.0115(18)
C2AC 0.0292(18) 0.076(3) 0.0447(19) -0.022(2) 0.0166(15) -0.0115(18)
O1WA 0.054(2) 0.048(2) 0.0360(19) -0.0057(16) 0.0087(16) -0.0032(17)
O1WB 0.054(2) 0.048(2) 0.0360(19) -0.0057(16) 0.0087(16) -0.0032(17)
N1AD 0.079(4) 0.160(9) 0.084(6) -0.028(5) -0.025(5) 0.057(5)
C1AD 0.079(4) 0.160(9) 0.084(6) -0.028(5) -0.025(5) 0.057(5)
C2AD 0.079(4) 0.160(9) 0.084(6) -0.028(5) -0.025(5) 0.057(5)
N1AE 0.150(9) 0.147(9) 0.108(6) -0.051(6) 0.036(6) -0.019(6)
C1AE 0.150(9) 0.147(9) 0.108(6) -0.051(6) 0.036(6) -0.019(6)
C2AE 0.150(9) 0.147(9) 0.108(6) -0.051(6) 0.036(6) -0.019(6)
N1EA 0.151(15) 0.23(2) 0.141(15) 0.048(13) 0.070(13) -0.023(16)
C1EA 0.151(15) 0.23(2) 0.141(15) 0.048(13) 0.070(13) -0.023(16)
C2EA 0.151(15) 0.23(2) 0.141(15) 0.048(13) 0.070(13) -0.023(16)
O1A 0.0473(16) 0.0344(16) 0.0531(17) -0.0022(14) 0.0161(14) -0.0018(13)
O2A 0.0458(17) 0.0523(19) 0.0447(17) 0.0105(15) 0.0042(14) -0.0019(14)
O3A 0.0516(17) 0.0397(17) 0.0361(15) -0.0028(13) 0.0141(13) 0.0028(13)
N1A 0.062(2) 0.033(2) 0.046(2) 0.0065(16) 0.0164(17) 0.0011(17)
N2A 0.053(2) 0.038(2) 0.0352(18) 0.0057(15) 0.0081(17) -0.0007(16)
N3A 0.062(2) 0.039(2) 0.0334(19) -0.0004(16) 0.0163(17) -0.0039(17)
N4A 0.059(2) 0.036(2) 0.0310(18) 0.0012(15) 0.0124(16) 0.0038(16)
N5A 0.051(2) 0.039(2) 0.0346(18) -0.0062(15) 0.0128(15) -0.0033(16)
N6A 0.047(2) 0.0310(19) 0.0401(19) 0.0015(15) 0.0125(15) -0.0038(15)
C1A 0.041(2) 0.037(2) 0.037(2) -0.0021(18) 0.0106(18) -0.0080(18)
C2A 0.039(2) 0.033(2) 0.040(2) 0.0044(17) 0.0086(18) -0.0015(17)
C3A 0.050(2) 0.033(2) 0.057(3) 0.006(2) 0.018(2) 0.0004(19)
C4A 0.049(2) 0.038(2) 0.056(3) 0.004(2) 0.014(2) -0.001(2)
C5A 0.050(2) 0.037(2) 0.049(2) 0.0088(19) 0.013(2) -0.0045(19)
C6A 0.045(2) 0.031(2) 0.041(2) 0.0039(18) 0.0080(18) 0.0010(18)
C7A 0.058(3) 0.050(3) 0.092(4) 0.016(3) 0.026(3) 0.000(2)
C8A 0.048(2) 0.031(2) 0.040(2) 0.0026(18) 0.0067(19) 0.0008(18)
C9A 0.055(2) 0.031(2) 0.044(2) 0.0005(19) 0.014(2) 0.0004(19)
C10A 0.058(3) 0.024(2) 0.040(2) -0.0031(17) 0.013(2) -0.0015(18)
C11A 0.063(3) 0.055(3) 0.045(3) -0.002(2) 0.017(2) 0.004(2)
C12A 0.067(3) 0.085(4) 0.052(3) -0.006(3) 0.004(3) 0.005(3)
C13A 0.101(4) 0.048(3) 0.039(3) 0.001(2) 0.009(3) 0.010(3)
C14A 0.090(4) 0.039(3) 0.041(3) -0.004(2) 0.018(3) -0.011(2)
C15A 0.065(3) 0.040(3) 0.041(2) -0.001(2) 0.014(2) -0.002(2)
C16A 0.047(2) 0.036(2) 0.042(2) 0.0067(19) 0.0105(19) 0.0001(18)
C17A 0.058(3) 0.038(2) 0.035(2) -0.0038(19) 0.003(2) -0.005(2)
C18A 0.066(3) 0.037(2) 0.041(2) 0.0005(19) 0.010(2) -0.004(2)
C19A 0.081(3) 0.032(2) 0.044(3) 0.005(2) 0.000(2) -0.002(2)
C20A 0.074(3) 0.043(3) 0.042(3) -0.009(2) -0.006(2) 0.013(2)
C21A 0.067(3) 0.050(3) 0.040(2) -0.002(2) 0.006(2) 0.008(2)
C22A 0.057(3) 0.040(3) 0.044(2) 0.001(2) 0.007(2) 0.005(2)
C23A 0.049(3) 0.026(2) 0.045(2) 0.0041(18) 0.014(2) 0.0006(18)
C24A 0.050(2) 0.031(2) 0.034(2) -0.0005(17) 0.0140(18) -0.0012(18)
C25A 0.042(2) 0.029(2) 0.041(2) 0.0014(18) 0.0120(18) 0.0015(17)
C26A 0.049(2) 0.028(2) 0.040(2) -0.0002(17) 0.0146(19) 0.0000(17)
C27A 0.054(2) 0.029(2) 0.036(2) -0.0023(17) 0.0140(19) 0.0007(18)
C28A 0.054(2) 0.029(2) 0.045(2) -0.0019(18) 0.015(2) -0.0008(18)
C29A 0.044(2) 0.035(2) 0.045(2) -0.0017(19) 0.0118(19) -0.0039(18)
C30A 0.055(3) 0.048(3) 0.048(3) 0.000(2) 0.007(2) -0.005(2)
C31A 0.050(2) 0.037(2) 0.044(2) -0.002(2) 0.018(2) -0.0040(19)
C32A 0.065(3) 0.032(2) 0.042(2) 0.0001(19) 0.026(2) -0.004(2)
C33A 0.118(4) 0.029(2) 0.062(3) -0.001(2) 0.055(3) -0.012(3)
C34A 0.159(7) 0.040(3) 0.181(8) -0.021(4) 0.139(7) -0.007(4)
C35A 0.270(14) 0.053(5) 0.293(17) -0.036(7) 0.244(14) -0.039(7)
C36A 0.43(3) 0.055(6) 0.199(13) -0.041(6) 0.245(17) -0.070(9)
C37A 0.355(17) 0.043(4) 0.073(5) -0.021(3) 0.103(8) -0.061(7)
C38A 0.187(7) 0.038(3) 0.042(3) -0.010(2) 0.036(4) -0.024(3)
C39A 0.062(3) 0.037(2) 0.034(2) 0.0008(18) 0.0191(19) 0.002(2)
C40A 0.061(3) 0.034(2) 0.033(2) 0.0013(17) 0.0147(19) 0.0058(19)
C41A 0.073(3) 0.044(3) 0.040(2) 0.001(2) 0.011(2) -0.003(2)
C42A 0.090(4) 0.058(3) 0.035(2) 0.008(2) 0.013(2) -0.006(3)
C43A 0.080(4) 0.040(3) 0.059(3) 0.006(2) 0.029(3) 0.000(2)
C44A 0.064(3) 0.052(3) 0.067(3) 0.011(3) 0.022(3) -0.005(2)
C45A 0.064(3) 0.051(3) 0.042(2) 0.004(2) 0.011(2) -0.004(2)
C46A 0.059(3) 0.043(3) 0.033(2) -0.0031(19) 0.012(2) 0.003(2)
C47A 0.053(3) 0.036(2) 0.036(2) 0.0000(18) 0.0105(19) 0.0048(19)
C48A 0.048(2) 0.032(2) 0.032(2) 0.0055(17) 0.0111(18) 0.0013(18)
C49A 0.050(2) 0.032(2) 0.033(2) 0.0007(17) 0.0121(18) 0.0005(18)
C50A 0.057(3) 0.047(3) 0.039(2) -0.004(2) 0.015(2) 0.007(2)
C51A 0.056(3) 0.061(3) 0.053(3) -0.010(2) 0.011(2) 0.013(2)
C52A 0.055(3) 0.058(3) 0.038(2) -0.007(2) 0.006(2) 0.009(2)
C53A 0.069(4) 0.119(6) 0.076(4) -0.038(4) -0.005(3) 0.043(4)
C54A 0.048(2) 0.032(2) 0.037(2) 0.0028(18) 0.0141(19) -0.0019(18)
C55A 0.049(2) 0.029(2) 0.037(2) -0.0008(17) 0.0122(18) 0.0035(18)
C56A 0.051(2) 0.034(2) 0.031(2) 0.0005(17) 0.0103(18) -0.0013(19)
C57A 0.051(2) 0.040(3) 0.048(2) 0.004(2) 0.014(2) 0.001(2)
C58A 0.070(3) 0.042(3) 0.050(3) 0.008(2) 0.017(2) -0.004(2)
C59A 0.085(3) 0.032(2) 0.044(3) -0.001(2) 0.013(2) -0.007(2)
C60A 0.075(3) 0.034(2) 0.043(2) 0.0026(19) 0.020(2) 0.005(2)
C61A 0.053(2) 0.041(3) 0.034(2) 0.0061(18) 0.0108(19) 0.004(2)
C62A 0.044(2) 0.025(2) 0.040(2) 0.0017(17) 0.0110(18) 0.0027(17)
C63A 0.046(2) 0.027(2) 0.037(2) 0.0049(17) 0.0120(18) -0.0036(17)
C64A 0.048(2) 0.045(3) 0.043(2) -0.004(2) 0.012(2) 0.002(2)
C65A 0.044(2) 0.059(3) 0.056(3) -0.005(2) 0.005(2) 0.004(2)
C66A 0.057(3) 0.054(3) 0.042(3) -0.001(2) 0.005(2) -0.010(2)
C67A 0.062(3) 0.043(3) 0.039(2) -0.003(2) 0.010(2) -0.007(2)
C68A 0.058(3) 0.032(2) 0.039(2) 0.0017(18) 0.012(2) -0.0004(19)
C69A 0.049(2) 0.030(2) 0.042(2) -0.0002(18) 0.0084(19) 0.0035(18)
O1B 0.0515(16) 0.0352(16) 0.0496(17) 0.0001(14) 0.0184(14) -0.0066(13)
O2B 0.0442(15) 0.0465(18) 0.0358(15) 0.0037(13) 0.0055(13) -0.0025(13)
O3B 0.0559(18) 0.054(2) 0.0498(19) -0.0140(15) 0.0186(15) 0.0033(15)
N1B 0.0492(19) 0.0290(19) 0.0394(18) -0.0019(15) 0.0103(15) 0.0046(15)
N2B 0.051(2) 0.0328(19) 0.0382(18) 0.0046(15) 0.0102(16) 0.0030(15)
N3B 0.049(2) 0.0353(19) 0.0349(19) -0.0045(15) 0.0132(15) 0.0014(15)
N4B 0.068(2) 0.034(2) 0.043(2) -0.0048(16) 0.0219(18) 0.0011(18)
N5B 0.065(2) 0.0332(19) 0.042(2) -0.0089(16) 0.0211(18) -0.0120(17)
N6B 0.065(2) 0.0267(18) 0.044(2) -0.0042(15) 0.0162(18) -0.0071(16)
C1B 0.048(2) 0.032(2) 0.037(2) -0.0011(18) 0.0087(18) 0.0000(18)
C2B 0.041(2) 0.028(2) 0.039(2) 0.0006(17) 0.0066(18) 0.0005(17)
C3B 0.050(2) 0.028(2) 0.042(2) 0.0049(18) 0.0090(19) -0.0047(18)
C4B 0.055(3) 0.033(2) 0.046(2) 0.0037(19) 0.016(2) 0.0026(19)
C5B 0.052(2) 0.028(2) 0.056(3) 0.0006(19) 0.022(2) 0.0017(18)
C6B 0.052(2) 0.034(2) 0.042(2) 0.0005(18) 0.0183(19) 0.0000(19)
C7B 0.075(3) 0.042(3) 0.077(3) 0.010(2) 0.039(3) -0.001(2)
C8B 0.047(2) 0.036(2) 0.035(2) -0.0007(18) 0.0074(18) 0.0006(18)
C9B 0.052(2) 0.032(2) 0.037(2) 0.0018(18) 0.0154(18) 0.0045(18)
C10B 0.057(3) 0.034(2) 0.034(2) -0.0038(18) 0.0119(19) 0.0055(19)
C11B 0.055(3) 0.055(3) 0.041(2) -0.004(2) 0.009(2) 0.008(2)
C12B 0.062(3) 0.087(4) 0.046(3) -0.016(3) 0.003(2) 0.007(3)
C13B 0.081(4) 0.066(3) 0.038(3) -0.005(2) -0.001(3) 0.016(3)
C14B 0.096(4) 0.044(3) 0.042(3) 0.000(2) 0.015(3) -0.003(3)
C15B 0.065(3) 0.043(3) 0.039(2) 0.001(2) 0.010(2) -0.001(2)
C16B 0.047(2) 0.036(2) 0.036(2) 0.0039(18) 0.0055(18) 0.0005(18)
C17B 0.066(3) 0.036(2) 0.030(2) -0.0027(18) 0.006(2) 0.007(2)
C18B 0.090(4) 0.035(3) 0.041(2) -0.004(2) 0.004(2) 0.002(2)
C19B 0.148(6) 0.034(3) 0.055(3) -0.011(2) 0.006(4) 0.013(3)
C20B 0.134(5) 0.057(4) 0.055(3) -0.002(3) 0.036(4) 0.035(4)
C21B 0.096(4) 0.062(4) 0.046(3) 0.005(2) 0.026(3) 0.034(3)
C22B 0.074(3) 0.040(3) 0.042(2) 0.005(2) 0.022(2) 0.014(2)
C23B 0.048(3) 0.032(2) 0.043(2) 0.0047(18) 0.013(2) -0.0014(18)
C24B 0.046(2) 0.038(2) 0.037(2) 0.0042(18) 0.0117(18) 0.0044(18)
C25B 0.039(2) 0.032(2) 0.037(2) -0.0008(17) 0.0076(18) 0.0024(17)
C26B 0.044(2) 0.031(2) 0.036(2) 0.0001(17) 0.0100(18) 0.0051(17)
C27B 0.045(2) 0.034(2) 0.037(2) 0.0011(18) 0.0069(18) 0.0068(18)
C28B 0.044(2) 0.035(2) 0.044(2) -0.0016(19) 0.0087(19) 0.0060(18)
C29B 0.044(2) 0.036(2) 0.052(3) 0.006(2) 0.015(2) -0.0006(18)
C30B 0.051(3) 0.055(3) 0.060(3) 0.009(2) 0.003(2) -0.005(2)
C31B 0.045(2) 0.036(2) 0.037(2) -0.0034(18) 0.0113(18) 0.0017(18)
C32B 0.048(2) 0.036(2) 0.034(2) -0.0080(17) 0.0153(18) -0.0035(18)
C33B 0.059(3) 0.027(2) 0.030(2) -0.0028(16) 0.0117(18) 0.0019(18)
C34B 0.048(2) 0.046(3) 0.037(2) -0.0039(19) 0.0137(19) -0.0032(19)
C35B 0.050(2) 0.046(3) 0.044(2) 0.004(2) 0.016(2) 0.004(2)
C36B 0.064(3) 0.039(2) 0.036(2) -0.0074(19) 0.021(2) -0.005(2)
C37B 0.067(3) 0.043(3) 0.033(2) -0.0049(19) 0.006(2) -0.004(2)
C38B 0.050(2) 0.042(2) 0.031(2) -0.0027(18) 0.0036(18) 0.0022(19)
C39B 0.068(3) 0.039(2) 0.043(2) -0.008(2) 0.027(2) -0.001(2)
C40B 0.106(4) 0.032(3) 0.071(3) -0.007(2) 0.050(3) -0.007(3)
C41B 0.187(8) 0.127(7) 0.113(6) -0.064(5) 0.109(6) -0.097(6)
C42B 0.234(11) 0.103(6) 0.206(10) -0.094(7) 0.166(9) -0.104(7)
C43B 0.243(12) 0.050(4) 0.148(8) 0.002(5) 0.148(9) -0.010(6)
C44B 0.129(6) 0.091(6) 0.105(6) 0.048(5) 0.065(5) 0.040(5)
C45B 0.103(4) 0.088(4) 0.079(4) 0.048(3) 0.057(4) 0.046(4)
C46B 0.060(3) 0.031(2) 0.045(2) -0.0015(18) 0.020(2) 0.000(2)
C47B 0.056(3) 0.024(2) 0.040(2) -0.0041(17) 0.020(2) -0.0066(18)
C48B 0.056(3) 0.030(2) 0.046(2) -0.0012(18) 0.025(2) -0.0012(19)
C49B 0.058(3) 0.030(2) 0.040(2) -0.0009(18) 0.020(2) -0.0048(19)
C50B 0.060(3) 0.030(2) 0.041(2) -0.0024(18) 0.021(2) -0.0027(19)
C51B 0.054(2) 0.030(2) 0.045(2) 0.0005(18) 0.017(2) -0.0010(18)
C52B 0.055(3) 0.028(2) 0.043(2) 0.0013(18) 0.017(2) -0.0016(18)
C53B 0.068(3) 0.042(3) 0.051(3) -0.002(2) 0.022(2) 0.004(2)
C54B 0.055(2) 0.027(2) 0.045(2) -0.0015(18) 0.018(2) -0.0006(18)
C55B 0.059(3) 0.031(2) 0.047(2) 0.0012(19) 0.015(2) -0.0053(19)
C56B 0.068(3) 0.036(2) 0.033(2) -0.0006(18) 0.007(2) -0.006(2)
C57B 0.073(3) 0.038(3) 0.038(2) 0.002(2) 0.010(2) -0.004(2)
C58B 0.088(4) 0.040(3) 0.045(3) 0.000(2) 0.000(3) 0.007(3)
C59B 0.094(4) 0.040(3) 0.046(3) 0.008(2) -0.010(3) -0.018(3)
C60B 0.075(3) 0.048(3) 0.069(3) 0.013(3) 0.011(3) -0.016(3)
C61B 0.067(3) 0.040(3) 0.059(3) 0.007(2) 0.013(2) -0.010(2)
C62B 0.064(3) 0.030(2) 0.044(2) -0.0010(19) 0.018(2) -0.004(2)
C63B 0.074(3) 0.027(2) 0.047(3) 0.0028(19) 0.012(2) -0.007(2)
C64B 0.075(4) 0.059(3) 0.051(3) 0.003(2) 0.012(3) -0.011(3)
C65B 0.076(4) 0.060(4) 0.074(4) 0.005(3) 0.003(3) -0.023(3)
C66B 0.108(5) 0.047(3) 0.063(4) 0.004(3) -0.015(3) -0.020(3)
C67B 0.115(5) 0.053(3) 0.054(3) -0.012(3) -0.005(3) 0.003(3)
C68B 0.093(4) 0.048(3) 0.049(3) -0.005(2) 0.007(3) 0.009(3)
C69B 0.063(3) 0.028(2) 0.046(2) -0.0038(18) 0.024(2) -0.006(2)

loop_
_atom_type_symbol
_atom_type_description
_atom_type_scat_dispersion_real
_atom_type_scat_dispersion_imag
_atom_type_scat_source
C C 0.0033 0.0016 'International Tables Vol C Tables 4.2.6.8 and 6.1.1.4'
H H 0.0000 0.0000 'International Tables Vol C Tables 4.2.6.8 and 6.1.1.4'
N N 0.0061 0.0033 'International Tables Vol C Tables 4.2.6.8 and 6.1.1.4'
O O 0.0106 0.0060 'International Tables Vol C Tables 4.2.6.8 and 6.1.1.4'

loop_
_geom_angle_atom_site_label_1
_geom_angle_atom_site_label_2
_geom_angle_atom_site_label_3
_geom_angle
_geom_angle_site_symmetry_1
_geom_angle_site_symmetry_3
_geom_angle_publ_flag
N1AA C1AA C2AA 175.1(9) . . ?
N1AB C1AB C2AB 179.7(7) . . ?
N1AC C1AC C2AC 175.7(10) . . ?
N1AD C1AD C2AD 178.3(17) . . ?
N1AE C1AE C2AE 147(2) . . ?
N1EA C1EA C2EA 157(4) . . ?
C8A N1A C9A 119.6(4) . . ?
C23A N2A C16A 119.2(3) . . ?
C31A N3A C32A 117.6(4) . . ?
C46A N4A C39A 118.4(4) . . ?
C54A N5A C55A 117.8(3) . . ?
C69A N6A C62A 117.4(3) . . ?
O1A C1A C6A 119.2(4) . . ?
O1A C1A C2A 120.7(3) . . ?
C6A C1A C2A 120.1(3) . . ?
C3A C2A C1A 119.4(4) . . ?
C3A C2A C69A 118.8(4) . . ?
C1A C2A C69A 121.7(3) . . ?
C4A C3A C2A 121.7(4) . . ?
C5A C4A C3A 117.4(4) . . ?
C5A C4A C7A 122.0(4) . . ?
C3A C4A C7A 120.6(4) . . ?
C4A C5A C6A 123.3(4) . . ?
C5A C6A C1A 118.0(4) . . ?
C5A C6A C8A 120.4(4) . . ?
C1A C6A C8A 121.5(4) . . ?
N1A C8A C6A 121.9(4) . . ?
N1A C9A C10A 108.4(3) . . ?
N1A C9A C16A 107.2(3) . . ?
C10A C9A C16A 112.5(3) . . ?
C15A C10A C11A 118.9(4) . . ?
C15A C10A C9A 121.1(4) . . ?
C11A C10A C9A 120.0(4) . . ?
C10A C11A C12A 120.3(5) . . ?
C13A C12A C11A 119.9(5) . . ?
C14A C13A C12A 119.8(5) . . ?
C13A C14A C15A 120.7(5) . . ?
C10A C15A C14A 120.3(5) . . ?
N2A C16A C17A 109.9(3) . . ?
N2A C16A C9A 107.5(3) . . ?
C17A C16A C9A 115.3(3) . . ?
C18A C17A C22A 119.2(4) . . ?
C18A C17A C16A 119.7(4) . . ?
C22A C17A C16A 121.0(4) . . ?
C19A C18A C17A 121.1(4) . . ?
C18A C19A C20A 119.8(4) . . ?
C19A C20A C21A 119.2(4) . . ?
C22A C21A C20A 121.3(5) . . ?
C21A C22A C17A 119.5(4) . . ?
N2A C23A C24A 122.5(4) . . ?
C29A C24A C25A 119.6(4) . . ?
C29A C24A C23A 120.1(4) . . ?
C25A C24A C23A 120.2(4) . . ?
O2A C25A C26A 119.7(3) . . ?
O2A C25A C24A 121.8(3) . . ?
C26A C25A C24A 118.5(4) . . ?
C27A C26A C25A 119.5(4) . . ?
C27A C26A C31A 121.6(4) . . ?
C25A C26A C31A 118.9(4) . . ?
C26A C27A C28A 123.1(4) . . ?
C27A C28A C29A 116.6(4) . . ?
C27A C28A C30A 121.9(4) . . ?
C29A C28A C30A 121.5(4) . . ?
C24A C29A C28A 122.7(4) . . ?
N3A C31A C26A 120.9(4) . . ?
N3A C32A C33A 108.9(3) . . ?
N3A C32A C39A 108.1(3) . . ?
C33A C32A C39A 110.1(4) . . ?
C38A C33A C34A 120.9(6) . . ?
C38A C33A C32A 121.1(5) . . ?
C34A C33A C32A 118.0(6) . . ?
C33A C34A C35A 117.4(10) . . ?
C36A C35A C34A 119.6(12) . . ?
C37A C36A C35A 120.7(10) . . ?
C36A C37A C38A 123.5(12) . . ?
C33A C38A C37A 117.9(9) . . ?
N4A C39A C40A 110.6(3) . . ?
N4A C39A C32A 108.7(3) . . ?
C40A C39A C32A 112.8(3) . . ?
C45A C40A C41A 118.9(4) . . ?
C45A C40A C39A 122.4(4) . . ?
C41A C40A C39A 118.7(4) . . ?
C42A C41A C40A 120.3(5) . . ?
C43A C42A C41A 120.6(5) . . ?
C42A C43A C44A 120.1(5) . . ?
C43A C44A C45A 120.1(5) . . ?
C40A C45A C44A 119.9(4) . . ?
N4A C46A C47A 122.5(4) . . ?
C52A C47A C48A 119.6(4) . . ?
C52A C47A C46A 119.4(4) . . ?
C48A C47A C46A 120.9(4) . . ?
O3A C48A C47A 121.7(4) . . ?
O3A C48A C49A 118.7(3) . . ?
C47A C48A C49A 119.6(4) . . ?
C50A C49A C48A 118.6(4) . . ?
C50A C49A C54A 120.7(4) . . ?
C48A C49A C54A 120.7(4) . . ?
C51A C50A C49A 122.8(4) . . ?
C50A C51A C52A 117.5(4) . . ?
C50A C51A C53A 120.9(4) . . ?
C52A C51A C53A 121.7(5) . . ?
C47A C52A C51A 121.8(4) . . ?
N5A C54A C49A 121.5(4) . . ?
N5A C55A C56A 107.4(3) . . ?
N5A C55A C62A 108.6(3) . . ?
C56A C55A C62A 111.5(3) . . ?
C57A C56A C61A 118.0(4) . . ?
C57A C56A C55A 121.0(4) . . ?
C61A C56A C55A 120.9(4) . . ?
C56A C57A C58A 121.1(4) . . ?
C59A C58A C57A 119.5(4) . . ?
C60A C59A C58A 119.8(4) . . ?
C59A C60A C61A 121.3(4) . . ?
C60A C61A C56A 120.3(4) . . ?
N6A C62A C63A 109.6(3) . . ?
N6A C62A C55A 108.9(3) . . ?
C63A C62A C55A 113.0(3) . . ?
C68A C63A C64A 117.5(4) . . ?
C68A C63A C62A 120.7(4) . . ?
C64A C63A C62A 121.8(4) . . ?
C65A C64A C63A 120.3(4) . . ?
C66A C65A C64A 121.3(4) . . ?
C65A C66A C67A 119.5(4) . . ?
C68A C67A C66A 119.9(4) . . ?
C67A C68A C63A 121.5(4) . . ?
N6A C69A C2A 122.9(4) . . ?
C8B N1B C9B 116.5(3) . . ?
C23B N2B C16B 119.1(3) . . ?
C31B N3B C32B 116.1(3) . . ?
C46B N4B C39B 118.8(4) . . ?
C54B N5B C55B 117.7(4) . . ?
C69B N6B C62B 116.2(4) . . ?
O1B C1B C2B 119.2(3) . . ?
O1B C1B C6B 121.0(4) . . ?
C2B C1B C6B 119.8(4) . . ?
C1B C2B C3B 119.0(4) . . ?
C1B C2B C8B 120.4(4) . . ?
C3B C2B C8B 120.5(4) . . ?
C4B C3B C2B 122.3(4) . . ?
C5B C4B C3B 116.9(4) . . ?
C5B C4B C7B 121.9(4) . . ?
C3B C4B C7B 121.2(4) . . ?
C4B C5B C6B 123.5(4) . . ?
C5B C6B C1B 118.5(4) . . ?
C5B C6B C69B 120.1(4) . . ?
C1B C6B C69B 121.4(4) . . ?
N1B C8B C2B 122.4(4) . . ?
N1B C9B C10B 109.6(3) . . ?
N1B C9B C16B 106.8(3) . . ?
C10B C9B C16B 112.7(3) . . ?
C11B C10B C15B 118.5(4) . . ?
C11B C10B C9B 119.4(4) . . ?
C15B C10B C9B 121.9(4) . . ?
C10B C11B C12B 122.2(5) . . ?
C13B C12B C11B 118.7(5) . . ?
C14B C13B C12B 120.1(5) . . ?
C13B C14B C15B 121.0(5) . . ?
C10B C15B C14B 119.4(5) . . ?
N2B C16B C17B 107.5(3) . . ?
N2B C16B C9B 107.9(3) . . ?
C17B C16B C9B 112.4(3) . . ?
C18B C17B C22B 119.1(4) . . ?
C18B C17B C16B 119.8(4) . . ?
C22B C17B C16B 121.0(4) . . ?
C17B C18B C19B 119.8(5) . . ?
C20B C19B C18B 120.0(6) . . ?
C19B C20B C21B 120.7(5) . . ?
C20B C21B C22B 119.5(5) . . ?
C17B C22B C21B 120.9(5) . . ?
N2B C23B C24B 121.7(4) . . ?
C29B C24B C25B 119.8(4) . . ?
C29B C24B C23B 119.5(4) . . ?
C25B C24B C23B 120.4(4) . . ?
O2B C25B C24B 121.7(3) . . ?
O2B C25B C26B 118.8(3) . . ?
C24B C25B C26B 119.6(4) . . ?
C27B C26B C25B 118.5(4) . . ?
C27B C26B C31B 122.0(4) . . ?
C25B C26B C31B 119.4(4) . . ?
C26B C27B C28B 122.6(4) . . ?
C29B C28B C27B 117.3(4) . . ?
C29B C28B C30B 121.4(4) . . ?
C27B C28B C30B 121.2(4) . . ?
C28B C29B C24B 122.1(4) . . ?
N3B C31B C26B 122.3(4) . . ?
N3B C32B C33B 110.6(3) . . ?
N3B C32B C39B 109.0(3) . . ?
C33B C32B C39B 109.6(3) . . ?
C38B C33B C34B 119.3(4) . . ?
C38B C33B C32B 121.4(4) . . ?
C34B C33B C32B 119.2(4) . . ?
C33B C34B C35B 120.5(4) . . ?
C36B C35B C34B 119.5(4) . . ?
C37B C36B C35B 120.1(4) . . ?
C36B C37B C38B 121.0(4) . . ?
C33B C38B C37B 119.7(4) . . ?
N4B C39B C40B 109.6(4) . . ?
N4B C39B C32B 107.6(3) . . ?
C40B C39B C32B 111.6(4) . . ?
C41B C40B C45B 117.4(6) . . ?
C41B C40B C39B 121.6(5) . . ?
C45B C40B C39B 121.0(6) . . ?
C40B C41B C42B 120.4(8) . . ?
C43B C42B C41B 118.8(9) . . ?
C44B C43B C42B 121.0(7) . . ?
C45B C44B C43B 118.2(8) . . ?
C44B C45B C40B 124.1(8) . . ?
N4B C46B C47B 121.1(4) . . ?
C52B C47B C48B 119.5(4) . . ?
C52B C47B C46B 119.3(4) . . ?
C48B C47B C46B 121.3(4) . . ?
O3B C48B C47B 122.1(4) . . ?
O3B C48B C49B 118.3(4) . . ?
C47B C48B C49B 119.6(4) . . ?
C50B C49B C48B 118.7(4) . . ?
C50B C49B C54B 121.7(4) . . ?
C48B C49B C54B 119.6(4) . . ?
C49B C50B C51B 122.7(4) . . ?
C50B C51B C52B 117.2(4) . . ?
C50B C51B C53B 122.3(4) . . ?
C52B C51B C53B 120.5(4) . . ?
C47B C52B C51B 122.4(4) . . ?
N5B C54B C49B 123.1(4) . . ?
N5B C55B C56B 107.1(3) . . ?
N5B C55B C62B 110.1(3) . . ?
C56B C55B C62B 112.5(3) . . ?
C57B C56B C61B 117.9(4) . . ?
C57B C56B C55B 122.5(4) . . ?
C61B C56B C55B 119.6(4) . . ?
C56B C57B C58B 121.4(5) . . ?
C59B C58B C57B 119.4(5) . . ?
C58B C59B C60B 120.0(5) . . ?
C59B C60B C61B 120.0(5) . . ?
C56B C61B C60B 121.3(5) . . ?
N6B C62B C63B 107.8(3) . . ?
N6B C62B C55B 109.9(3) . . ?
C63B C62B C55B 114.2(4) . . ?
C64B C63B C68B 118.4(5) . . ?
C64B C63B C62B 122.8(4) . . ?
C68B C63B C62B 118.7(5) . . ?
C63B C64B C65B 121.2(5) . . ?
C66B C65B C64B 121.2(6) . . ?
C65B C66B C67B 117.9(5) . . ?
C68B C67B C66B 122.0(6) . . ?
C67B C68B C63B 119.3(6) . . ?
N6B C69B C6B 123.4(4) . . ?

loop_
_geom_bond_atom_site_label_1
_geom_bond_atom_site_label_2
_geom_bond_distance
_geom_bond_site_symmetry_2
_geom_bond_publ_flag
N1AA C1AA 1.108(8) . ?
C1AA C2AA 1.444(9) . ?
N1AB C1AB 1.130(6) . ?
C1AB C2AB 1.452(7) . ?
N1AC C1AC 0.839(7) . ?
C1AC C2AC 1.501(9) . ?
N1AD C1AD 1.081(11) . ?
C1AD C2AD 1.418(12) . ?
N1AE C1AE 1.099(13) . ?
C1AE C2AE 1.461(14) . ?
N1EA C1EA 1.072(15) . ?
C1EA C2EA 1.430(15) . ?
O1A C1A 1.354(5) . ?
O2A C25A 1.341(5) . ?
O3A C48A 1.353(5) . ?
N1A C8A 1.275(5) . ?
N1A C9A 1.460(5) . ?
N2A C23A 1.266(5) . ?
N2A C16A 1.470(5) . ?
N3A C31A 1.269(5) . ?
N3A C32A 1.476(5) . ?
N4A C46A 1.277(5) . ?
N4A C39A 1.468(5) . ?
N5A C54A 1.276(5) . ?
N5A C55A 1.462(5) . ?
N6A C69A 1.267(5) . ?
N6A C62A 1.482(5) . ?
C1A C6A 1.403(6) . ?
C1A C2A 1.407(6) . ?
C2A C3A 1.400(6) . ?
C2A C69A 1.461(6) . ?
C3A C4A 1.393(6) . ?
C4A C5A 1.388(6) . ?
C4A C7A 1.509(6) . ?
C5A C6A 1.403(6) . ?
C6A C8A 1.461(6) . ?
C9A C10A 1.518(6) . ?
C9A C16A 1.543(6) . ?
C10A C15A 1.374(6) . ?
C10A C11A 1.378(6) . ?
C11A C12A 1.393(7) . ?
C12A C13A 1.376(8) . ?
C13A C14A 1.351(7) . ?
C14A C15A 1.391(7) . ?
C16A C17A 1.513(6) . ?
C17A C18A 1.388(6) . ?
C17A C22A 1.393(6) . ?
C18A C19A 1.385(6) . ?
C19A C20A 1.386(7) . ?
C20A C21A 1.389(7) . ?
C21A C22A 1.384(6) . ?
C23A C24A 1.462(6) . ?
C24A C29A 1.380(6) . ?
C24A C25A 1.416(5) . ?
C25A C26A 1.402(6) . ?
C26A C27A 1.384(6) . ?
C26A C31A 1.478(6) . ?
C27A C28A 1.386(6) . ?
C28A C29A 1.392(6) . ?
C28A C30A 1.481(6) . ?
C32A C33A 1.515(6) . ?
C32A C39A 1.547(6) . ?
C33A C38A 1.392(9) . ?
C33A C34A 1.393(9) . ?
C34A C35A 1.429(13) . ?
C35A C36A 1.39(2) . ?
C36A C37A 1.28(2) . ?
C37A C38A 1.393(10) . ?
C39A C40A 1.505(6) . ?
C40A C45A 1.372(6) . ?
C40A C41A 1.389(6) . ?
C41A C42A 1.376(7) . ?
C42A C43A 1.346(7) . ?
C43A C44A 1.375(7) . ?
C44A C45A 1.389(6) . ?
C46A C47A 1.454(6) . ?
C47A C52A 1.382(6) . ?
C47A C48A 1.399(6) . ?
C48A C49A 1.405(5) . ?
C49A C50A 1.391(6) . ?
C49A C54A 1.462(6) . ?
C50A C51A 1.376(7) . ?
C51A C52A 1.400(6) . ?
C51A C53A 1.515(7) . ?
C55A C56A 1.516(6) . ?
C55A C62A 1.534(5) . ?
C56A C57A 1.383(6) . ?
C56A C61A 1.396(6) . ?
C57A C58A 1.388(6) . ?
C58A C59A 1.382(7) . ?
C59A C60A 1.355(7) . ?
C60A C61A 1.373(6) . ?
C62A C63A 1.511(6) . ?
C63A C68A 1.394(6) . ?
C63A C64A 1.398(6) . ?
C64A C65A 1.374(6) . ?
C65A C66A 1.362(7) . ?
C66A C67A 1.381(7) . ?
C67A C68A 1.372(6) . ?
O1B C1B 1.356(5) . ?
O2B C25B 1.350(5) . ?
O3B C48B 1.357(5) . ?
N1B C8B 1.277(5) . ?
N1B C9B 1.466(5) . ?
N2B C23B 1.273(5) . ?
N2B C16B 1.473(5) . ?
N3B C31B 1.272(5) . ?
N3B C32B 1.464(5) . ?
N4B C46B 1.284(5) . ?
N4B C39B 1.474(5) . ?
N5B C54B 1.264(5) . ?
N5B C55B 1.483(6) . ?
N6B C69B 1.276(5) . ?
N6B C62B 1.471(5) . ?
C1B C2B 1.390(5) . ?
C1B C6B 1.404(6) . ?
C2B C3B 1.406(6) . ?
C2B C8B 1.466(6) . ?
C3B C4B 1.385(6) . ?
C4B C5B 1.375(6) . ?
C4B C7B 1.499(6) . ?
C5B C6B 1.391(6) . ?
C6B C69B 1.448(6) . ?
C9B C10B 1.512(6) . ?
C9B C16B 1.546(6) . ?
C10B C11B 1.380(6) . ?
C10B C15B 1.388(6) . ?
C11B C12B 1.385(7) . ?
C12B C13B 1.379(8) . ?
C13B C14B 1.371(7) . ?
C14B C15B 1.395(7) . ?
C16B C17B 1.522(6) . ?
C17B C18B 1.382(6) . ?
C17B C22B 1.382(6) . ?
C18B C19B 1.401(7) . ?
C19B C20B 1.367(9) . ?
C20B C21B 1.367(9) . ?
C21B C22B 1.388(6) . ?
C23B C24B 1.460(6) . ?
C24B C29B 1.392(6) . ?
C24B C25B 1.403(6) . ?
C25B C26B 1.413(6) . ?
C26B C27B 1.396(6) . ?
C26B C31B 1.470(6) . ?
C27B C28B 1.402(6) . ?
C28B C29B 1.386(6) . ?
C28B C30B 1.491(6) . ?
C32B C33B 1.521(5) . ?
C32B C39B 1.551(6) . ?
C33B C38B 1.381(6) . ?
C33B C34B 1.386(6) . ?
C34B C35B 1.392(6) . ?
C35B C36B 1.386(6) . ?
C36B C37B 1.353(6) . ?
C37B C38B 1.397(6) . ?
C39B C40B 1.499(7) . ?
C40B C41B 1.355(10) . ?
C40B C45B 1.381(8) . ?
C41B C42B 1.392(9) . ?
C42B C43B 1.390(14) . ?
C43B C44B 1.346(12) . ?
C44B C45B 1.335(9) . ?
C46B C47B 1.455(6) . ?
C47B C52B 1.378(6) . ?
C47B C48B 1.399(6) . ?
C48B C49B 1.419(6) . ?
C49B C50B 1.378(6) . ?
C49B C54B 1.468(6) . ?
C50B C51B 1.394(6) . ?
C51B C52B 1.395(6) . ?
C51B C53B 1.497(6) . ?
C55B C56B 1.515(6) . ?
C55B C62B 1.537(6) . ?
C56B C57B 1.380(7) . ?
C56B C61B 1.383(6) . ?
C57B C58B 1.403(7) . ?
C58B C59B 1.376(8) . ?
C59B C60B 1.377(8) . ?
C60B C61B 1.391(7) . ?
C62B C63B 1.520(6) . ?
C63B C64B 1.369(7) . ?
C63B C68B 1.394(7) . ?
C64B C65B 1.377(8) . ?
C65B C66B 1.360(8) . ?
C66B C67B 1.380(9) . ?
C67B C68B 1.375(8) . ?

loop_
_geom_torsion_atom_site_label_1
_geom_torsion_atom_site_label_2
_geom_torsion_atom_site_label_3
_geom_torsion_atom_site_label_4
_geom_torsion
_geom_torsion_site_symmetry_1
_geom_torsion_site_symmetry_2
_geom_torsion_site_symmetry_3
_geom_torsion_site_symmetry_4
_geom_torsion_publ_flag
O1A C1A C2A C3A 179.7(4) . . . . ?
C6A C1A C2A C3A 0.3(6) . . . . ?
O1A C1A C2A C69A 1.5(6) . . . . ?
C6A C1A C2A C69A -177.8(4) . . . . ?
C1A C2A C3A C4A -0.3(6) . . . . ?
C69A C2A C3A C4A 177.9(4) . . . . ?
C2A C3A C4A C5A 0.2(7) . . . . ?
C2A C3A C4A C7A -177.8(4) . . . . ?
C3A C4A C5A C6A -0.1(7) . . . . ?
C7A C4A C5A C6A 177.9(4) . . . . ?
C4A C5A C6A C1A 0.1(6) . . . . ?
C4A C5A C6A C8A -176.4(4) . . . . ?
O1A C1A C6A C5A -179.6(4) . . . . ?
C2A C1A C6A C5A -0.2(6) . . . . ?
O1A C1A C6A C8A -3.1(6) . . . . ?
C2A C1A C6A C8A 176.3(4) . . . . ?
C9A N1A C8A C6A 175.5(4) . . . . ?
C5A C6A C8A N1A -1.2(6) . . . . ?
C1A C6A C8A N1A -177.6(4) . . . . ?
C8A N1A C9A C10A -107.9(4) . . . . ?
C8A N1A C9A C16A 130.4(4) . . . . ?
N1A C9A C10A C15A -55.1(5) . . . . ?
C16A C9A C10A C15A 63.3(5) . . . . ?
N1A C9A C10A C11A 124.8(4) . . . . ?
C16A C9A C10A C11A -116.9(4) . . . . ?
C15A C10A C11A C12A 1.3(7) . . . . ?
C9A C10A C11A C12A -178.6(4) . . . . ?
C10A C11A C12A C13A -1.4(8) . . . . ?
C11A C12A C13A C14A 1.0(8) . . . . ?
C12A C13A C14A C15A -0.5(7) . . . . ?
C11A C10A C15A C14A -0.8(6) . . . . ?
C9A C10A C15A C14A 179.1(4) . . . . ?
C13A C14A C15A C10A 0.4(7) . . . . ?
C23A N2A C16A C17A -98.0(4) . . . . ?
C23A N2A C16A C9A 135.8(4) . . . . ?
N1A C9A C16A N2A -69.7(4) . . . . ?
C10A C9A C16A N2A 171.2(3) . . . . ?
N1A C9A C16A C17A 167.3(3) . . . . ?
C10A C9A C16A C17A 48.2(5) . . . . ?
N2A C16A C17A C18A 141.8(4) . . . . ?
C9A C16A C17A C18A -96.5(5) . . . . ?
N2A C16A C17A C22A -35.0(5) . . . . ?
C9A C16A C17A C22A 86.7(5) . . . . ?
C22A C17A C18A C19A 0.5(7) . . . . ?
C16A C17A C18A C19A -176.4(4) . . . . ?
C17A C18A C19A C20A 0.1(7) . . . . ?
C18A C19A C20A C21A -0.3(7) . . . . ?
C19A C20A C21A C22A -0.1(7) . . . . ?
C20A C21A C22A C17A 0.7(7) . . . . ?
C18A C17A C22A C21A -0.9(6) . . . . ?
C16A C17A C22A C21A 176.0(4) . . . . ?
C16A N2A C23A C24A 177.9(4) . . . . ?
N2A C23A C24A C29A -179.4(4) . . . . ?
N2A C23A C24A C25A 4.6(6) . . . . ?
C29A C24A C25A O2A -179.7(4) . . . . ?
C23A C24A C25A O2A -3.7(6) . . . . ?
C29A C24A C25A C26A 0.2(6) . . . . ?
C23A C24A C25A C26A 176.2(4) . . . . ?
O2A C25A C26A C27A 180.0(4) . . . . ?
C24A C25A C26A C27A 0.1(6) . . . . ?
O2A C25A C26A C31A 2.0(5) . . . . ?
C24A C25A C26A C31A -177.8(4) . . . . ?
C25A C26A C27A C28A 0.2(6) . . . . ?
C31A C26A C27A C28A 178.1(4) . . . . ?
C26A C27A C28A C29A -0.7(6) . . . . ?
C26A C27A C28A C30A -179.7(4) . . . . ?
C25A C24A C29A C28A -0.8(6) . . . . ?
C23A C24A C29A C28A -176.8(4) . . . . ?
C27A C28A C29A C24A 1.0(6) . . . . ?
C30A C28A C29A C24A -180.0(4) . . . . ?
C32A N3A C31A C26A 176.1(3) . . . . ?
C27A C26A C31A N3A -8.0(6) . . . . ?
C25A C26A C31A N3A 169.9(4) . . . . ?
C31A N3A C32A C33A -102.2(5) . . . . ?
C31A N3A C32A C39A 138.1(4) . . . . ?
N3A C32A C33A C38A -56.7(6) . . . . ?
C39A C32A C33A C38A 61.7(5) . . . . ?
N3A C32A C33A C34A 124.5(5) . . . . ?
C39A C32A C33A C34A -117.1(5) . . . . ?
C38A C33A C34A C35A -2.1(8) . . . . ?
C32A C33A C34A C35A 176.7(6) . . . . ?
C33A C34A C35A C36A -0.1(12) . . . . ?
C34A C35A C36A C37A 2.3(17) . . . . ?
C35A C36A C37A C38A -2.4(16) . . . . ?
C34A C33A C38A C37A 2.0(8) . . . . ?
C32A C33A C38A C37A -176.7(5) . . . . ?
C36A C37A C38A C33A 0.3(11) . . . . ?
C46A N4A C39A C40A -106.8(4) . . . . ?
C46A N4A C39A C32A 128.9(4) . . . . ?
N3A C32A C39A N4A -70.5(4) . . . . ?
C33A C32A C39A N4A 170.6(4) . . . . ?
N3A C32A C39A C40A 166.5(3) . . . . ?
C33A C32A C39A C40A 47.6(5) . . . . ?
N4A C39A C40A C45A -50.1(5) . . . . ?
C32A C39A C40A C45A 71.8(5) . . . . ?
N4A C39A C40A C41A 132.5(4) . . . . ?
C32A C39A C40A C41A -105.6(5) . . . . ?
C45A C40A C41A C42A -1.5(7) . . . . ?
C39A C40A C41A C42A 175.9(4) . . . . ?
C40A C41A C42A C43A -0.4(8) . . . . ?
C41A C42A C43A C44A 2.3(8) . . . . ?
C42A C43A C44A C45A -2.3(8) . . . . ?
C41A C40A C45A C44A 1.6(7) . . . . ?
C39A C40A C45A C44A -175.8(4) . . . . ?
C43A C44A C45A C40A 0.3(7) . . . . ?
C39A N4A C46A C47A 175.1(4) . . . . ?
N4A C46A C47A C52A -176.4(4) . . . . ?
N4A C46A C47A C48A 1.4(6) . . . . ?
C52A C47A C48A O3A 178.8(4) . . . . ?
C46A C47A C48A O3A 1.0(6) . . . . ?
C52A C47A C48A C49A -2.4(6) . . . . ?
C46A C47A C48A C49A 179.8(4) . . . . ?
O3A C48A C49A C50A -177.2(4) . . . . ?
C47A C48A C49A C50A 4.0(6) . . . . ?
O3A C48A C49A C54A 1.4(5) . . . . ?
C47A C48A C49A C54A -177.3(4) . . . . ?
C48A C49A C50A C51A -2.3(7) . . . . ?
C54A C49A C50A C51A 179.1(4) . . . . ?
C49A C50A C51A C52A -1.1(7) . . . . ?
C49A C50A C51A C53A 178.0(5) . . . . ?
C48A C47A C52A C51A -1.0(7) . . . . ?
C46A C47A C52A C51A 176.8(4) . . . . ?
C50A C51A C52A C47A 2.8(7) . . . . ?
C53A C51A C52A C47A -176.3(5) . . . . ?
C55A N5A C54A C49A 177.3(3) . . . . ?
C50A C49A C54A N5A -10.6(6) . . . . ?
C48A C49A C54A N5A 170.8(4) . . . . ?
C54A N5A C55A C56A -110.1(4) . . . . ?
C54A N5A C55A C62A 129.1(4) . . . . ?
N5A C55A C56A C57A 120.4(4) . . . . ?
C62A C55A C56A C57A -120.7(4) . . . . ?
N5A C55A C56A C61A -57.4(5) . . . . ?
C62A C55A C56A C61A 61.5(5) . . . . ?
C61A C56A C57A C58A 0.6(6) . . . . ?
C55A C56A C57A C58A -177.2(4) . . . . ?
C56A C57A C58A C59A -1.3(7) . . . . ?
C57A C58A C59A C60A 1.2(7) . . . . ?
C58A C59A C60A C61A -0.4(7) . . . . ?
C59A C60A C61A C56A -0.3(6) . . . . ?
C57A C56A C61A C60A 0.2(6) . . . . ?
C55A C56A C61A C60A 178.0(4) . . . . ?
C69A N6A C62A C63A -110.8(4) . . . . ?
C69A N6A C62A C55A 125.1(4) . . . . ?
N5A C55A C62A N6A -58.9(4) . . . . ?
C56A C55A C62A N6A -177.1(3) . . . . ?
N5A C55A C62A C63A 179.0(3) . . . . ?
C56A C55A C62A C63A 60.8(4) . . . . ?
N6A C62A C63A C68A 115.6(4) . . . . ?
C55A C62A C63A C68A -122.7(4) . . . . ?
N6A C62A C63A C64A -63.6(5) . . . . ?
C55A C62A C63A C64A 58.1(5) . . . . ?
C68A C63A C64A C65A -0.8(6) . . . . ?
C62A C63A C64A C65A 178.4(4) . . . . ?
C63A C64A C65A C66A 1.1(7) . . . . ?
C64A C65A C66A C67A -0.2(7) . . . . ?
C65A C66A C67A C68A -0.9(7) . . . . ?
C66A C67A C68A C63A 1.2(6) . . . . ?
C64A C63A C68A C67A -0.3(6) . . . . ?
C62A C63A C68A C67A -179.5(4) . . . . ?
C62A N6A C69A C2A 173.8(3) . . . . ?
C3A C2A C69A N6A -173.1(4) . . . . ?
C1A C2A C69A N6A 5.1(6) . . . . ?
O1B C1B C2B C3B -179.6(4) . . . . ?
C6B C1B C2B C3B 0.0(6) . . . . ?
O1B C1B C2B C8B 1.8(6) . . . . ?
C6B C1B C2B C8B -178.6(4) . . . . ?
C1B C2B C3B C4B 1.3(6) . . . . ?
C8B C2B C3B C4B 179.9(4) . . . . ?
C2B C3B C4B C5B -1.3(6) . . . . ?
C2B C3B C4B C7B 179.2(4) . . . . ?
C3B C4B C5B C6B 0.0(7) . . . . ?
C7B C4B C5B C6B 179.5(4) . . . . ?
C4B C5B C6B C1B 1.2(7) . . . . ?
C4B C5B C6B C69B 179.2(4) . . . . ?
O1B C1B C6B C5B 178.4(4) . . . . ?
C2B C1B C6B C5B -1.2(6) . . . . ?
O1B C1B C6B C69B 0.5(6) . . . . ?
C2B C1B C6B C69B -179.1(4) . . . . ?
C9B N1B C8B C2B -179.4(3) . . . . ?
C1B C2B C8B N1B -176.3(4) . . . . ?
C3B C2B C8B N1B 5.1(6) . . . . ?
C8B N1B C9B C10B -119.4(4) . . . . ?
C8B N1B C9B C16B 118.2(4) . . . . ?
N1B C9B C10B C11B 111.5(4) . . . . ?
C16B C9B C10B C11B -129.7(4) . . . . ?
N1B C9B C10B C15B -63.2(5) . . . . ?
C16B C9B C10B C15B 55.6(5) . . . . ?
C15B C10B C11B C12B -0.5(7) . . . . ?
C9B C10B C11B C12B -175.4(4) . . . . ?
C10B C11B C12B C13B 0.2(7) . . . . ?
C11B C12B C13B C14B 0.4(8) . . . . ?
C12B C13B C14B C15B -0.5(8) . . . . ?
C11B C10B C15B C14B 0.4(6) . . . . ?
C9B C10B C15B C14B 175.1(4) . . . . ?
C13B C14B C15B C10B 0.1(7) . . . . ?
C23B N2B C16B C17B -97.2(4) . . . . ?
C23B N2B C16B C9B 141.4(4) . . . . ?
N1B C9B C16B N2B -69.6(4) . . . . ?
C10B C9B C16B N2B 170.0(3) . . . . ?
N1B C9B C16B C17B 172.1(3) . . . . ?
C10B C9B C16B C17B 51.6(5) . . . . ?
N2B C16B C17B C18B 111.9(4) . . . . ?
C9B C16B C17B C18B -129.5(4) . . . . ?
N2B C16B C17B C22B -63.3(5) . . . . ?
C9B C16B C17B C22B 55.2(5) . . . . ?
C22B C17B C18B C19B -1.2(7) . . . . ?
C16B C17B C18B C19B -176.5(4) . . . . ?
C17B C18B C19B C20B 1.0(8) . . . . ?
C18B C19B C20B C21B -1.1(9) . . . . ?
C19B C20B C21B C22B 1.4(9) . . . . ?
C18B C17B C22B C21B 1.5(7) . . . . ?
C16B C17B C22B C21B 176.8(4) . . . . ?
C20B C21B C22B C17B -1.6(7) . . . . ?
C16B N2B C23B C24B 170.3(4) . . . . ?
N2B C23B C24B C29B -172.7(4) . . . . ?
N2B C23B C24B C25B 1.4(6) . . . . ?
C29B C24B C25B O2B -178.5(4) . . . . ?
C23B C24B C25B O2B 7.4(6) . . . . ?
C29B C24B C25B C26B 1.9(6) . . . . ?
C23B C24B C25B C26B -172.2(4) . . . . ?
O2B C25B C26B C27B 178.9(3) . . . . ?
C24B C25B C26B C27B -1.5(6) . . . . ?
O2B C25B C26B C31B -3.9(5) . . . . ?
C24B C25B C26B C31B 175.6(4) . . . . ?
C25B C26B C27B C28B -0.9(6) . . . . ?
C31B C26B C27B C28B -178.0(4) . . . . ?
C26B C27B C28B C29B 2.9(6) . . . . ?
C26B C27B C28B C30B 179.6(4) . . . . ?
C27B C28B C29B C24B -2.5(6) . . . . ?
C30B C28B C29B C24B -179.2(4) . . . . ?
C25B C24B C29B C28B 0.1(6) . . . . ?
C23B C24B C29B C28B 174.3(4) . . . . ?
C32B N3B C31B C26B 175.8(3) . . . . ?
C27B C26B C31B N3B -2.5(6) . . . . ?
C25B C26B C31B N3B -179.6(4) . . . . ?
C31B N3B C32B C33B -114.2(4) . . . . ?
C31B N3B C32B C39B 125.3(4) . . . . ?
N3B C32B C33B C38B -51.2(5) . . . . ?
C39B C32B C33B C38B 69.0(5) . . . . ?
N3B C32B C33B C34B 132.2(4) . . . . ?
C39B C32B C33B C34B -107.6(4) . . . . ?
C38B C33B C34B C35B -2.3(6) . . . . ?
C32B C33B C34B C35B 174.4(4) . . . . ?
C33B C34B C35B C36B 1.4(6) . . . . ?
C34B C35B C36B C37B 0.9(7) . . . . ?
C35B C36B C37B C38B -2.2(7) . . . . ?
C34B C33B C38B C37B 1.0(6) . . . . ?
C32B C33B C38B C37B -175.6(4) . . . . ?
C36B C37B C38B C33B 1.3(7) . . . . ?
C46B N4B C39B C40B -114.0(5) . . . . ?
C46B N4B C39B C32B 124.4(4) . . . . ?
N3B C32B C39B N4B -65.6(4) . . . . ?
C33B C32B C39B N4B 173.3(3) . . . . ?
N3B C32B C39B C40B 174.1(4) . . . . ?
C33B C32B C39B C40B 52.9(5) . . . . ?
N4B C39B C40B C41B -44.0(8) . . . . ?
C32B C39B C40B C41B 75.1(7) . . . . ?
N4B C39B C40B C45B 137.2(5) . . . . ?
C32B C39B C40B C45B -103.6(6) . . . . ?
C45B C40B C41B C42B 0.5(12) . . . . ?
C39B C40B C41B C42B -178.3(8) . . . . ?
C40B C41B C42B C43B -1.1(15) . . . . ?
C41B C42B C43B C44B 3.0(15) . . . . ?
C42B C43B C44B C45B -4.3(13) . . . . ?
C43B C44B C45B C40B 3.8(11) . . . . ?
C41B C40B C45B C44B -1.9(10) . . . . ?
C39B C40B C45B C44B 176.9(6) . . . . ?
C39B N4B C46B C47B 177.4(4) . . . . ?
N4B C46B C47B C52B -179.0(4) . . . . ?
N4B C46B C47B C48B 0.3(6) . . . . ?
C52B C47B C48B O3B -178.0(4) . . . . ?
C46B C47B C48B O3B 2.7(6) . . . . ?
C52B C47B C48B C49B 0.2(6) . . . . ?
C46B C47B C48B C49B -179.1(4) . . . . ?
O3B C48B C49B C50B 179.3(4) . . . . ?
C47B C48B C49B C50B 1.0(6) . . . . ?
O3B C48B C49B C54B -1.8(6) . . . . ?
C47B C48B C49B C54B 179.9(4) . . . . ?
C48B C49B C50B C51B -0.7(6) . . . . ?
C54B C49B C50B C51B -179.7(4) . . . . ?
C49B C50B C51B C52B -0.6(6) . . . . ?
C49B C50B C51B C53B 178.2(4) . . . . ?
C48B C47B C52B C51B -1.7(6) . . . . ?
C46B C47B C52B C51B 177.6(4) . . . . ?
C50B C51B C52B C47B 1.9(6) . . . . ?
C53B C51B C52B C47B -177.0(4) . . . . ?
C55B N5B C54B C49B 174.1(4) . . . . ?
C50B C49B C54B N5B -14.8(6) . . . . ?
C48B C49B C54B N5B 166.3(4) . . . . ?
C54B N5B C55B C56B -101.6(4) . . . . ?
C54B N5B C55B C62B 135.8(4) . . . . ?
N5B C55B C56B C57B -75.4(5) . . . . ?
C62B C55B C56B C57B 45.6(6) . . . . ?
N5B C55B C56B C61B 102.4(5) . . . . ?
C62B C55B C56B C61B -136.6(4) . . . . ?
C61B C56B C57B C58B 2.2(7) . . . . ?
C55B C56B C57B C58B -180.0(4) . . . . ?
C56B C57B C58B C59B -2.0(7) . . . . ?
C57B C58B C59B C60B -0.2(7) . . . . ?
C58B C59B C60B C61B 2.1(8) . . . . ?
C57B C56B C61B C60B -0.2(7) . . . . ?
C55B C56B C61B C60B -178.1(4) . . . . ?
C59B C60B C61B C56B -1.9(8) . . . . ?
C69B N6B C62B C63B -100.7(5) . . . . ?
C69B N6B C62B C55B 134.3(4) . . . . ?
N5B C55B C62B N6B -60.3(5) . . . . ?
C56B C55B C62B N6B -179.6(4) . . . . ?
N5B C55B C62B C63B 178.5(4) . . . . ?
C56B C55B C62B C63B 59.2(5) . . . . ?
N6B C62B C63B C64B -74.6(5) . . . . ?
C55B C62B C63B C64B 47.8(6) . . . . ?
N6B C62B C63B C68B 102.0(5) . . . . ?
C55B C62B C63B C68B -135.6(4) . . . . ?
C68B C63B C64B C65B 0.1(7) . . . . ?
C62B C63B C64B C65B 176.6(4) . . . . ?
C63B C64B C65B C66B 0.0(8) . . . . ?
C64B C65B C66B C67B 0.2(8) . . . . ?
C65B C66B C67B C68B -0.3(9) . . . . ?
C66B C67B C68B C63B 0.3(8) . . . . ?
C64B C63B C68B C67B -0.2(7) . . . . ?
C62B C63B C68B C67B -176.9(4) . . . . ?
C62B N6B C69B C6B 175.8(4) . . . . ?
C5B C6B C69B N6B -179.9(4) . . . . ?
C1B C6B C69B N6B -2.0(7) . . . . ?
